data_2228724
loop_
_publ_author_name
'Fun, Hoong-Kun'
'Hemamalini, Madhukar'
Nithinchandra
'Kalluraya, Balakrishna'

_publ_section_title
;
 4-[(3-Benzamidomethyl-6-phenyl-6,7-dihydro-5<i>H</i>-1,2,4-triazolo[3,4-<i>b</i>][1,3,4]thiadiazin-7-yl)carbonyl]-3-phenyl-1,2,3-oxadiazol-3-ium-5-olate
 0.06-hydrate
;
_journal_coeditor_code HB5742
_journal_issue 1
_journal_name_full 'Acta Crystallographica Section E'
_journal_page_first o128
_journal_page_last o129
_journal_paper_doi 10.1107/S1600536810049998
_journal_volume 67
_journal_year 2011
_chemical_formula_iupac 'C27 H21 N7 O4 S, 0.06H2 O'
_chemical_formula_moiety 'C27 H21 N7 O4 S, 0.06(H2 O)'
_chemical_formula_sum 'C27 H21.13 N7 O4.06 S'
_chemical_formula_weight 540.69
_chemical_name_systematic
;
4-[(3-Benzamidomethyl-6-phenyl-6,7-dihydro-5<i>H</i>-1,2,4-
triazolo[3,4-<i>b</i>][1,3,4]thiadiazin-7-yl)carbonyl]-3-phenyl-
1,2,3-oxadiazol-3-ium-5-olate 0.06-hydrate
;
_space_group_IT_number 2
_symmetry_cell_setting triclinic
_symmetry_space_group_name_Hall '-P 1'
_symmetry_space_group_name_H-M 'P -1'
_atom_sites_solution_hydrogens geom
_atom_sites_solution_primary direct
_atom_sites_solution_secondary difmap
_audit_creation_method SHELXL-97
_cell_angle_alpha 111.235(2)
_cell_angle_beta 93.970(2)
_cell_angle_gamma 101.636(2)
_cell_formula_units_Z 8
_cell_length_a 15.6242(19)
_cell_length_b 18.7430(19)
_cell_length_c 18.9689(19)
_cell_measurement_reflns_used 8028
_cell_measurement_temperature 100.00(10)
_cell_measurement_theta_max 26.30
_cell_measurement_theta_min 2.67
_cell_volume 5009.4(9)
_computing_cell_refinement 'SAINT (Bruker, 2009)'
_computing_data_collection 'APEX2 (Bruker, 2009)'
_computing_data_reduction 'SAINT (Bruker, 2009)'
_computing_molecular_graphics 'SHELXTL (Sheldrick, 2008)'
_computing_publication_material 'SHELXTL (Sheldrick, 2008) and PLATON (Spek, 2009)'
_computing_structure_refinement 'SHELXTL (Sheldrick, 2008)'
_computing_structure_solution 'SHELXTL (Sheldrick, 2008)'
_diffrn_ambient_temperature 100.00(10)
_diffrn_measured_fraction_theta_full 0.997
_diffrn_measured_fraction_theta_max 0.997
_diffrn_measurement_device_type
;
Bruker APEXII DUO CCD area-detector
;
_diffrn_measurement_method '\f and \w'
_diffrn_radiation_monochromator graphite
_diffrn_radiation_source 'fine-focus sealed tube'
_diffrn_radiation_type MoK\a
_diffrn_radiation_wavelength 0.71073
_diffrn_reflns_av_R_equivalents 0.0572
_diffrn_reflns_av_sigmaI/netI 0.0613
_diffrn_reflns_limit_h_max 18
_diffrn_reflns_limit_h_min -18
_diffrn_reflns_limit_k_max 22
_diffrn_reflns_limit_k_min -22
_diffrn_reflns_limit_l_max 22
_diffrn_reflns_limit_l_min -22
_diffrn_reflns_number 54193
_diffrn_reflns_theta_full 25.00
_diffrn_reflns_theta_max 25.00
_diffrn_reflns_theta_min 2.01
_diffrn_standards_number 0
_exptl_absorpt_coefficient_mu 0.180
_exptl_absorpt_correction_T_max 0.9881
_exptl_absorpt_correction_T_min 0.8931
_exptl_absorpt_correction_type multi-scan
_exptl_absorpt_process_details '(SADABS; Bruker, 2009)'
_exptl_crystal_colour colourless
_exptl_crystal_density_diffrn 1.434
_exptl_crystal_density_method 'not measured'
_exptl_crystal_description needle
_exptl_crystal_F_000 2245
_exptl_crystal_size_max 0.64
_exptl_crystal_size_mid 0.08
_exptl_crystal_size_min 0.07
_refine_diff_density_max 1.414
_refine_diff_density_min -0.300
_refine_ls_extinction_method none
_refine_ls_goodness_of_fit_ref 1.036
_refine_ls_hydrogen_treatment mixed
_refine_ls_matrix_type full
_refine_ls_number_parameters 1498
_refine_ls_number_reflns 17604
_refine_ls_number_restraints 54
_refine_ls_restrained_S_all 1.035
_refine_ls_R_factor_all 0.0738
_refine_ls_R_factor_gt 0.0461
_refine_ls_shift/su_max 0.001
_refine_ls_shift/su_mean 0.000
_refine_ls_structure_factor_coef Fsqd
_refine_ls_weighting_details 'calc w=1/[\s^2^(Fo^2^)+(0.0647P)^2^+2.7459P] where P=(Fo^2^+2Fc^2^)/3'
_refine_ls_weighting_scheme calc
_refine_ls_wR_factor_gt 0.1144
_refine_ls_wR_factor_ref 0.1410
_reflns_number_gt 12624
_reflns_number_total 17604
_reflns_threshold_expression I>2\s(I)
_cod_data_source_file hb5742.cif
_cod_data_source_block I
_cod_database_code 2228724
_cod_database_fobs_code 2228724

loop_
_symmetry_equiv_pos_as_xyz
'x, y, z'
'-x, -y, -z'

loop_
_atom_site_type_symbol
_atom_site_label
_atom_site_fract_x
_atom_site_fract_y
_atom_site_fract_z
_atom_site_U_iso_or_equiv
_atom_site_adp_type
_atom_site_calc_flag
_atom_site_refinement_flags
_atom_site_occupancy
_atom_site_disorder_assembly
_atom_site_disorder_group
S S1A 0.81870(4) 0.17657(4) 0.48519(4) 0.02226(16) Uani d . 1 A .
O O1A 0.63864(15) 0.14942(12) 0.67321(12) 0.0361(5) Uani d . 1 . .
O O2A 0.64762(13) 0.12472(12) 0.54756(12) 0.0329(5) Uani d . 1 . .
O O3A 0.92132(14) 0.14012(12) 0.63391(11) 0.0307(5) Uani d . 1 . .
O O4A 1.21342(14) 0.03010(12) 0.41242(12) 0.0339(5) Uani d . 1 . .
N N1A 0.76890(18) 0.15234(14) 0.71603(13) 0.0310(6) Uani d . 1 A .
N N2A 0.98017(16) 0.09210(14) 0.48506(15) 0.0225(5) Uani d . 1 . .
N N3A 0.6922(2) 0.15895(15) 0.73717(15) 0.0392(7) Uani d . 1 . .
N N4A 0.97880(14) 0.14628(13) 0.44937(12) 0.0197(5) Uani d . 1 A .
N N5A 0.93561(15) 0.22744(14) 0.40410(13) 0.0250(5) Uani d . 1 A .
N N6A 1.01463(15) 0.21332(14) 0.37903(14) 0.0263(5) Uani d . 1 A .
N N7A 1.17820(16) 0.14717(16) 0.45597(17) 0.0349(6) Uani d . 1 . .
C C1A 0.8463(8) 0.2229(5) 0.8387(5) 0.035(2) Uani d PU 0.500(18) A 1
H H1AA 0.8164 0.2619 0.8422 0.042 Uiso calc PR 0.500(18) A 1
C C2A 0.9055(8) 0.2260(6) 0.8986(5) 0.046(3) Uani d PU 0.500(18) A 1
H H2AA 0.9199 0.2709 0.9436 0.055 Uiso calc PR 0.500(18) A 1
C C3A 0.9429(9) 0.1648(11) 0.8929(9) 0.048(4) Uani d PU 0.500(18) A 1
H H3AA 0.9836 0.1705 0.9340 0.058 Uiso calc PR 0.500(18) A 1
C C1X 0.8951(12) 0.2263(5) 0.8283(6) 0.054(4) Uani d PU 0.500(18) A 2
H H1XA 0.8903 0.2747 0.8278 0.064 Uiso calc PR 0.500(18) A 2
C C2X 0.9591(11) 0.2246(6) 0.8821(6) 0.058(4) Uani d PU 0.500(18) A 2
H H2XA 0.9925 0.2715 0.9199 0.069 Uiso calc PR 0.500(18) A 2
C C3X 0.9725(13) 0.1545(10) 0.8794(9) 0.048(4) Uani d PU 0.500(18) A 2
H H3XA 1.0153 0.1520 0.9144 0.057 Uiso calc PR 0.500(18) A 2
C C4A 0.9222(2) 0.0897(2) 0.8249(2) 0.0467(9) Uani d . 1 . .
H H4AA 0.9476 0.0479 0.8212 0.056 Uiso calc R 1 A 1
C C5A 0.8615(2) 0.0879(2) 0.76758(18) 0.0355(7) Uani d . 1 A .
H H5AA 0.8377 0.0413 0.7253 0.043 Uiso calc R 1 . .
C C6A 0.8365(2) 0.15571(19) 0.77376(17) 0.0394(8) Uani d . 1 . .
C C7A 0.6848(2) 0.13492(16) 0.60984(18) 0.0280(7) Uani d . 1 A .
C C8A 0.7708(2) 0.13778(16) 0.64035(16) 0.0269(6) Uani d . 1 . .
C C9A 0.84668(19) 0.12511(16) 0.60046(16) 0.0237(6) Uani d . 1 A .
C C10A 0.82464(18) 0.09253(16) 0.51319(15) 0.0208(6) Uani d . 1 . .
H H10A 0.7655 0.0568 0.4985 0.025 Uiso calc R 1 A .
C C11A 0.88942(17) 0.04434(15) 0.47488(15) 0.0207(6) Uani d . 1 A .
H H11A 0.8937 0.0088 0.5015 0.025 Uiso calc R 1 . .
C C12A 0.91619(17) 0.18592(15) 0.44596(15) 0.0210(6) Uani d . 1 . .
C C13A 1.03816(17) 0.16366(16) 0.40521(16) 0.0237(6) Uani d . 1 . .
C C14A 1.11474(18) 0.12737(18) 0.38790(18) 0.0301(7) Uani d . 1 A .
H H14A 1.0931 0.0705 0.3638 0.036 Uiso calc R 1 . .
H H14B 1.1444 0.1452 0.3518 0.036 Uiso calc R 1 . .
C C15A 1.22460(17) 0.09663(16) 0.46224(17) 0.0236(6) Uani d . 1 . .
C C16A 1.29184(18) 0.12498(16) 0.53308(17) 0.0256(6) Uani d . 1 . .
C C17A 1.2885(2) 0.18610(17) 0.60068(18) 0.0299(7) Uani d . 1 . .
H H17A 1.2435 0.2123 0.6034 0.036 Uiso calc R 1 . .
C C18A 1.3522(2) 0.20800(18) 0.66406(19) 0.0343(7) Uani d . 1 . .
H H18A 1.3496 0.2485 0.7095 0.041 Uiso calc R 1 . .
C C19A 1.4199(2) 0.16944(19) 0.65979(19) 0.0353(7) Uani d . 1 . .
H H19A 1.4630 0.1845 0.7023 0.042 Uiso calc R 1 . .
C C20A 1.4236(2) 0.10878(18) 0.59263(18) 0.0327(7) Uani d . 1 . .
H H20A 1.4695 0.0835 0.5897 0.039 Uiso calc R 1 . .
C C21A 1.35912(18) 0.08568(17) 0.52995(17) 0.0268(6) Uani d . 1 . .
H H21A 1.3606 0.0436 0.4853 0.032 Uiso calc R 1 . .
C C22A 0.85938(18) -0.00858(16) 0.39070(16) 0.0220(6) Uani d . 1 . .
C C23A 0.91430(19) -0.05525(16) 0.35411(17) 0.0267(6) Uani d . 1 A .
H H23A 0.9685 -0.0514 0.3806 0.032 Uiso calc R 1 . .
C C24A 0.8892(2) -0.10747(18) 0.27856(18) 0.0337(7) Uani d . 1 . .
H H24A 0.9262 -0.1388 0.2547 0.040 Uiso calc R 1 A .
C C25A 0.8090(2) -0.11292(18) 0.23861(18) 0.0348(7) Uani d . 1 A .
H H25A 0.7916 -0.1483 0.1880 0.042 Uiso calc R 1 . .
C C26A 0.7551(2) -0.06588(17) 0.27391(17) 0.0309(7) Uani d . 1 . .
H H26A 0.7016 -0.0689 0.2468 0.037 Uiso calc R 1 A .
C C27A 0.77978(18) -0.01383(17) 0.34973(16) 0.0258(6) Uani d . 1 A .
H H27A 0.7428 0.0177 0.3732 0.031 Uiso calc R 1 . .
S S1B 0.02213(5) 0.33764(4) 0.63624(4) 0.02532(17) Uani d . 1 . .
O O1B -0.24522(14) 0.32349(12) 0.73433(12) 0.0325(5) Uani d . 1 . .
O O2B -0.09434(15) 0.36214(13) 0.75883(12) 0.0374(5) Uani d . 1 . .
O O3B -0.14885(12) 0.37946(12) 0.53670(11) 0.0285(5) Uani d . 1 . .
O O4B 0.13564(14) 0.45708(11) 0.31579(12) 0.0340(5) Uani d . 1 . .
N N1B -0.27213(15) 0.34360(13) 0.63281(13) 0.0253(5) Uani d . 1 . .
N N2B -0.31183(17) 0.32007(14) 0.68140(15) 0.0323(6) Uani d . 1 . .
N N3B 0.03196(16) 0.42385(14) 0.51785(13) 0.0219(5) Uani d . 1 . .
N N4B 0.08836(14) 0.37506(13) 0.52056(12) 0.0206(5) Uani d . 1 . .
N N5B 0.16085(16) 0.30654(14) 0.56221(14) 0.0298(6) Uani d . 1 . .
N N6B 0.20166(16) 0.32278(15) 0.50383(14) 0.0316(6) Uani d . 1 . .
N N7B 0.10437(16) 0.35620(15) 0.35535(13) 0.0251(5) Uani d . 1 . .
C C1B -0.3217(2) 0.42780(17) 0.57623(17) 0.0290(7) Uani d . 1 . .
H H1BA -0.2784 0.4704 0.6107 0.035 Uiso calc R 1 . .
C C2B -0.3811(2) 0.43785(18) 0.52553(18) 0.0332(7) Uani d . 1 . .
H H2BA -0.3780 0.4879 0.5254 0.040 Uiso calc R 1 . .
C C3B -0.4453(2) 0.3741(2) 0.4750(2) 0.0406(8) Uani d . 1 . .
H H3BA -0.4859 0.3816 0.4417 0.049 Uiso calc R 1 . .
C C4B -0.4493(2) 0.2992(2) 0.4735(2) 0.0490(9) Uani d . 1 . .
H H4BA -0.4914 0.2562 0.4381 0.059 Uiso calc R 1 . .
C C5B -0.3909(2) 0.28803(18) 0.5246(2) 0.0406(8) Uani d . 1 . .
H H5BA -0.3940 0.2382 0.5252 0.049 Uiso calc R 1 . .
C C6B -0.32852(18) 0.35245(17) 0.57401(17) 0.0270(6) Uani d . 1 . .
C C7B -0.1614(2) 0.35327(17) 0.71769(17) 0.0288(7) Uani d . 1 . .
C C8B -0.18205(18) 0.36415(16) 0.64914(16) 0.0238(6) Uani d . 1 . .
C C9B -0.12279(18) 0.38757(16) 0.60165(16) 0.0230(6) Uani d . 1 . .
C C10B -0.02561(18) 0.42104(16) 0.63779(16) 0.0222(6) Uani d . 1 . .
H H10B -0.0231 0.4553 0.6914 0.027 Uiso calc R 1 . .
C C11B 0.02394(18) 0.47146(16) 0.59823(15) 0.0217(6) Uani d . 1 . .
H H11B -0.0119 0.5079 0.5955 0.026 Uiso calc R 1 . .
C C12B 0.09345(18) 0.33827(15) 0.57003(15) 0.0223(6) Uani d . 1 . .
C C13B 0.15782(18) 0.36470(17) 0.48147(16) 0.0257(6) Uani d . 1 . .
C C14B 0.17561(19) 0.39461(18) 0.42032(16) 0.0301(7) Uani d . 1 . .
H H14C 0.1814 0.4512 0.4403 0.036 Uiso calc R 1 . .
H H14D 0.2309 0.3848 0.4037 0.036 Uiso calc R 1 . .
C C15B 0.08921(19) 0.39222(16) 0.30756(16) 0.0259(6) Uani d . 1 . .
C C16B 0.01206(19) 0.35136(16) 0.24481(16) 0.0253(6) Uani d . 1 . .
C C17B -0.0610(2) 0.29786(17) 0.24864(17) 0.0295(7) Uani d . 1 . .
H H17B -0.0619 0.2831 0.2905 0.035 Uiso calc R 1 . .
C C18B -0.1326(2) 0.26633(19) 0.19035(19) 0.0397(8) Uani d . 1 . .
H H18B -0.1819 0.2308 0.1932 0.048 Uiso calc R 1 . .
C C19B -0.1306(3) 0.2876(2) 0.1282(2) 0.0487(9) Uani d . 1 . .
H H19B -0.1788 0.2660 0.0890 0.058 Uiso calc R 1 . .
C C20B -0.0585(3) 0.3401(2) 0.1232(2) 0.0514(10) Uani d . 1 . .
H H20B -0.0577 0.3537 0.0807 0.062 Uiso calc R 1 . .
C C21B 0.0128(2) 0.3726(2) 0.18164(19) 0.0395(8) Uani d . 1 . .
H H21B 0.0614 0.4088 0.1788 0.047 Uiso calc R 1 . .
C C22B 0.11491(18) 0.52202(15) 0.64050(16) 0.0220(6) Uani d . 1 . .
C C23B 0.16575(19) 0.56588(17) 0.60627(17) 0.0287(7) Uani d . 1 . .
H H23B 0.1433 0.5636 0.5586 0.034 Uiso calc R 1 . .
C C24B 0.2489(2) 0.61289(18) 0.64159(18) 0.0336(7) Uani d . 1 . .
H H24B 0.2822 0.6418 0.6177 0.040 Uiso calc R 1 . .
C C25B 0.2827(2) 0.61692(18) 0.71262(19) 0.0351(7) Uani d . 1 . .
H H25B 0.3386 0.6488 0.7368 0.042 Uiso calc R 1 . .
C C26B 0.2334(2) 0.57374(18) 0.74723(19) 0.0348(7) Uani d . 1 . .
H H26B 0.2560 0.5764 0.7950 0.042 Uiso calc R 1 . .
C C27B 0.15042(19) 0.52630(16) 0.71131(16) 0.0275(7) Uani d . 1 . .
H H27B 0.1179 0.4968 0.7350 0.033 Uiso calc R 1 . .
S S1C 0.48300(5) 0.26223(4) 0.15697(4) 0.02559(17) Uani d . 1 . .
O O1C 0.19815(15) 0.16423(15) 0.22509(14) 0.0466(6) Uani d . 1 . .
O O2C 0.34340(16) 0.22827(14) 0.26351(13) 0.0414(6) Uani d . 1 . .
O O3C 0.34333(12) 0.08877(12) 0.02058(12) 0.0299(5) Uani d . 1 . .
O O4C 0.69901(14) 0.00973(13) -0.13738(13) 0.0399(6) Uani d . 1 . .
N N1C 0.19460(16) 0.10302(15) 0.10598(16) 0.0328(6) Uani d . 1 . .
N N2C 0.14369(18) 0.11339(19) 0.15804(18) 0.0462(7) Uani d . 1 . .
N N3C 0.53334(16) 0.11028(13) 0.03307(14) 0.0228(5) Uani d . 1 . .
N N4C 0.57434(14) 0.18924(13) 0.04532(13) 0.0207(5) Uani d . 1 . .
N N5C 0.59980(17) 0.31759(14) 0.07845(14) 0.0304(6) Uani d . 1 . .
N N6C 0.65470(16) 0.28738(15) 0.02506(14) 0.0304(6) Uani d . 1 . .
N N7C 0.62830(16) 0.10687(15) -0.11771(14) 0.0262(6) Uani d . 1 . .
C C1C 0.1262(2) -0.0297(2) 0.0143(2) 0.0429(9) Uani d . 1 . .
H H1CA 0.1349 -0.0485 0.0528 0.051 Uiso calc R 1 . .
C C2C 0.0858(2) -0.0807(2) -0.0585(2) 0.0478(9) Uani d . 1 . .
H H2CA 0.0662 -0.1343 -0.0692 0.057 Uiso calc R 1 . .
C C3C 0.0743(2) -0.0528(2) -0.1155(2) 0.0487(9) Uani d . 1 . .
H H3CA 0.0473 -0.0875 -0.1646 0.058 Uiso calc R 1 . .
C C4C 0.1029(2) 0.0270(3) -0.0995(2) 0.0519(10) Uani d . 1 . .
H H4CA 0.0956 0.0457 -0.1382 0.062 Uiso calc R 1 . .
C C5C 0.1423(2) 0.0793(2) -0.0264(2) 0.0448(9) Uani d . 1 . .
H H5CA 0.1608 0.1332 -0.0150 0.054 Uiso calc R 1 . .
C C6C 0.15331(19) 0.04922(19) 0.02876(19) 0.0338(7) Uani d . 1 . .
C C7C 0.2858(2) 0.18375(19) 0.2114(2) 0.0349(8) Uani d . 1 . .
C C8C 0.28101(19) 0.14226(17) 0.13221(18) 0.0286(7) Uani d . 1 . .
C C9C 0.35350(18) 0.12604(16) 0.08981(18) 0.0256(6) Uani d . 1 . .
C C10C 0.44429(18) 0.15702(16) 0.13905(16) 0.0239(6) Uani d . 1 . .
H H10C 0.4362 0.1536 0.1886 0.029 Uiso calc R 1 . .
C C11C 0.50822(17) 0.10585(16) 0.10525(15) 0.0214(6) Uani d . 1 . .
H H11C 0.4746 0.0513 0.0913 0.026 Uiso calc R 1 . .
C C12C 0.55301(18) 0.25668(16) 0.08875(16) 0.0239(6) Uani d . 1 . .
C C13C 0.63826(18) 0.21076(17) 0.00678(15) 0.0255(6) Uani d . 1 . .
C C14C 0.68399(19) 0.15572(18) -0.04461(16) 0.0295(7) Uani d . 1 . .
H H14E 0.7377 0.1857 -0.0532 0.035 Uiso calc R 1 . .
H H14F 0.7007 0.1221 -0.0201 0.035 Uiso calc R 1 . .
C C15C 0.64339(18) 0.03716(17) -0.16049(17) 0.0258(6) Uani d . 1 . .
C C16C 0.58866(18) -0.00515(16) -0.23813(16) 0.0245(6) Uani d . 1 . .
C C17C 0.5075(2) 0.00949(17) -0.25619(18) 0.0312(7) Uani d . 1 . .
H H17C 0.4838 0.0447 -0.2191 0.037 Uiso calc R 1 . .
C C18C 0.4630(2) -0.02942(19) -0.33027(19) 0.0389(8) Uani d . 1 . .
H H18C 0.4088 -0.0205 -0.3432 0.047 Uiso calc R 1 . .
C C19C 0.4982(2) -0.08132(19) -0.38510(19) 0.0417(9) Uani d . 1 . .
H H19C 0.4682 -0.1060 -0.4351 0.050 Uiso calc R 1 . .
C C20C 0.5774(2) -0.09711(19) -0.36676(19) 0.0402(8) Uani d . 1 . .
H H20C 0.6003 -0.1331 -0.4038 0.048 Uiso calc R 1 . .
C C21C 0.6220(2) -0.05916(17) -0.29329(17) 0.0320(7) Uani d . 1 . .
H H21C 0.6752 -0.0699 -0.2804 0.038 Uiso calc R 1 . .
C C22C 0.58901(18) 0.11634(16) 0.16028(16) 0.0242(6) Uani d . 1 . .
C C23C 0.6062(2) 0.16828(17) 0.23681(18) 0.0322(7) Uani d . 1 . .
H H23C 0.5692 0.2016 0.2556 0.039 Uiso calc R 1 . .
C C24C 0.6789(2) 0.17039(19) 0.2853(2) 0.0406(8) Uani d . 1 . .
H H24C 0.6902 0.2052 0.3363 0.049 Uiso calc R 1 . .
C C25C 0.7340(2) 0.1210(2) 0.2579(2) 0.0427(9) Uani d . 1 . .
H H25C 0.7824 0.1225 0.2904 0.051 Uiso calc R 1 . .
C C26C 0.7171(2) 0.0696(2) 0.1825(2) 0.0388(8) Uani d . 1 . .
H H26C 0.7539 0.0359 0.1640 0.047 Uiso calc R 1 . .
C C27C 0.64560(19) 0.06778(18) 0.13399(19) 0.0309(7) Uani d . 1 . .
H H27C 0.6354 0.0334 0.0829 0.037 Uiso calc R 1 . .
S S1D 0.67540(5) 0.74950(4) 0.01406(4) 0.02542(17) Uani d . 1 . .
O O1D 0.77315(16) 0.67127(13) -0.22023(13) 0.0414(6) Uani d . 1 . .
O O2D 0.81168(15) 0.71952(13) -0.09094(14) 0.0377(5) Uani d . 1 . .
O O3D 0.54384(14) 0.56927(13) -0.12470(11) 0.0338(5) Uani d . 1 . .
O O4D 0.30364(16) 0.53490(12) 0.13597(12) 0.0395(5) Uani d . 1 . .
N N1D 0.64817(17) 0.59195(14) -0.23674(14) 0.0303(6) Uani d . 1 . .
N N2D 0.7045(2) 0.61867(17) -0.27436(16) 0.0407(7) Uani d . 1 . .
N N3D 0.52802(16) 0.61112(13) 0.03269(14) 0.0252(5) Uani d . 1 . .
N N4D 0.53310(15) 0.69244(13) 0.07243(12) 0.0222(5) Uani d . 1 . .
N N5D 0.56679(15) 0.82093(14) 0.10592(14) 0.0284(6) Uani d . 1 . .
N N6D 0.49628(15) 0.79944(15) 0.14236(14) 0.0301(6) Uani d . 1 . .
N N7D 0.33468(15) 0.62925(14) 0.08854(14) 0.0259(5) Uani d . 1 . .
C C1D 0.5087(3) 0.5518(2) -0.32158(18) 0.0445(9) Uani d . 1 . .
H H1DA 0.5157 0.6033 -0.3187 0.053 Uiso calc R 1 . .
C C2D 0.4363(3) 0.4928(3) -0.3663(2) 0.0539(11) Uani d . 1 . .
H H2DA 0.3932 0.5049 -0.3933 0.065 Uiso calc R 1 . .
C C3D 0.4268(2) 0.4159(2) -0.37144(19) 0.0448(9) Uani d . 1 . .
H H3DA 0.3781 0.3766 -0.4024 0.054 Uiso calc R 1 . .
C C4D 0.4899(2) 0.3975(2) -0.33049(18) 0.0375(8) Uani d . 1 . .
H H4DA 0.4838 0.3458 -0.3342 0.045 Uiso calc R 1 . .
C C5D 0.5613(2) 0.45567(18) -0.28440(17) 0.0317(7) Uani d . 1 . .
H H5DA 0.6033 0.4443 -0.2556 0.038 Uiso calc R 1 . .
C C6D 0.5697(2) 0.53196(18) -0.28169(16) 0.0316(7) Uani d . 1 . .
C C7D 0.7583(2) 0.67542(19) -0.14649(19) 0.0313(7) Uani d . 1 . .
C C8D 0.6751(2) 0.62235(17) -0.16016(16) 0.0274(7) Uani d . 1 . .
C C9D 0.6211(2) 0.60676(17) -0.10561(17) 0.0272(7) Uani d . 1 . .
C C10D 0.66614(19) 0.64259(16) -0.02236(15) 0.0243(6) Uani d . 1 . .
H H10D 0.7263 0.6348 -0.0219 0.029 Uiso calc R 1 . .
C C11D 0.61791(19) 0.59872(16) 0.02358(16) 0.0243(6) Uani d . 1 . .
H H11D 0.6094 0.5424 -0.0074 0.029 Uiso calc R 1 . .
C C12D 0.58650(18) 0.75537(16) 0.06481(16) 0.0232(6) Uani d . 1 . .
C C13D 0.47891(18) 0.72224(17) 0.12128(16) 0.0261(6) Uani d . 1 . .
C C14D 0.41083(19) 0.6744(2) 0.14785(17) 0.0326(7) Uani d . 1 . .
H H14G 0.4368 0.6385 0.1634 0.039 Uiso calc R 1 . .
H H14H 0.3915 0.7092 0.1922 0.039 Uiso calc R 1 . .
C C15D 0.2857(2) 0.56152(17) 0.08784(16) 0.0273(6) Uani d . 1 C .
C C16D 0.2073(2) 0.52059(17) 0.02742(17) 0.0298(7) Uani d . 1 . .
C C17D 0.1970(2) 0.53132(18) -0.04070(17) 0.0309(7) Uani d . 1 C .
H H17D 0.2406 0.5673 -0.0499 0.037 Uiso calc R 1 . .
C C18D 0.1229(2) 0.4895(2) -0.09543(19) 0.0451(9) Uani d . 1 . .
H H18D 0.1255 0.4871 -0.1450 0.054 Uiso calc R 1 B 1
C C19D 0.0480(8) 0.4523(7) -0.0815(6) 0.043(2) Uani d P 0.512(17) C 1
H H19D -0.0035 0.4319 -0.1172 0.051 Uiso calc PR 0.512(17) C 1
C C20D 0.0509(7) 0.4456(6) -0.0113(5) 0.048(3) Uani d P 0.512(17) C 1
H H20D 0.0010 0.4185 0.0005 0.058 Uiso calc PR 0.512(17) C 1
C C21D 0.1282(8) 0.4792(7) 0.0418(5) 0.040(3) Uani d P 0.512(17) C 1
H H21D 0.1281 0.4743 0.0889 0.048 Uiso calc PR 0.512(17) C 1
C C19X 0.0692(7) 0.4219(9) -0.0848(6) 0.044(3) Uani d P 0.488(17) C 2
H H19E 0.0223 0.3883 -0.1227 0.053 Uiso calc PR 0.488(17) C 2
C C20X 0.0857(6) 0.4063(7) -0.0207(5) 0.041(3) Uani d P 0.488(17) C 2
H H20E 0.0484 0.3639 -0.0150 0.050 Uiso calc PR 0.488(17) C 2
C C21X 0.1575(7) 0.4531(6) 0.0360(5) 0.031(2) Uani d P 0.488(17) C 2
H H21E 0.1720 0.4406 0.0778 0.037 Uiso calc PR 0.488(17) C 2
C C22D 0.6686(2) 0.61265(16) 0.10021(16) 0.0270(6) Uani d . 1 . .
C C23D 0.7508(2) 0.66351(18) 0.13177(18) 0.0368(8) Uani d . 1 . .
H H23D 0.7777 0.6941 0.1065 0.044 Uiso calc R 1 . .
C C24D 0.7940(3) 0.6694(2) 0.20131(19) 0.0455(9) Uani d . 1 . .
H H24D 0.8493 0.7039 0.2224 0.055 Uiso calc R 1 . .
C C25D 0.7542(3) 0.6238(2) 0.23845(18) 0.0434(9) Uani d . 1 . .
H H25D 0.7829 0.6275 0.2847 0.052 Uiso calc R 1 . .
C C26D 0.6728(2) 0.5730(2) 0.20766(18) 0.0396(8) Uani d . 1 . .
H H26D 0.6465 0.5419 0.2327 0.048 Uiso calc R 1 . .
C C27D 0.6299(2) 0.56810(18) 0.13995(17) 0.0318(7) Uani d . 1 . .
H H27D 0.5739 0.5344 0.1201 0.038 Uiso calc R 1 . .
H H1NA 1.193(3) 0.200(3) 0.490(2) 0.065(12) Uiso d . 1 . .
H H2NA 0.998(2) 0.1156(18) 0.5284(18) 0.023(9) Uiso d . 1 . .
H H1NB 0.0761(19) 0.3090(19) 0.3471(17) 0.025(8) Uiso d . 1 . .
H H2NB -0.018(2) 0.3892(18) 0.4936(18) 0.028(9) Uiso d . 1 . .
H H1NC 0.595(2) 0.1273(19) -0.1330(18) 0.029(9) Uiso d . 1 . .
H H2NC 0.482(2) 0.0965(17) 0.0007(17) 0.028(8) Uiso d . 1 . .
H H1ND 0.3206(19) 0.6484(17) 0.0539(17) 0.027(8) Uiso d . 1 . .
H H2ND 0.502(2) 0.593(2) -0.019(2) 0.046(10) Uiso d . 1 . .
O O1W 0.3466(6) 0.2769(5) 0.4204(5) 0.042(2) Uiso d P 0.25 . .
H H1W1 0.3021 0.2878 0.4418 0.064 Uiso d PR 0.25 . .
H H2W1 0.3486 0.2631 0.3727 0.064 Uiso d PR 0.25 . .

loop_
_atom_site_aniso_label
_atom_site_aniso_U_11
_atom_site_aniso_U_22
_atom_site_aniso_U_33
_atom_site_aniso_U_12
_atom_site_aniso_U_13
_atom_site_aniso_U_23
S1A 0.0232(4) 0.0242(4) 0.0232(4) 0.0071(3) 0.0038(3) 0.0127(3)
O1A 0.0481(13) 0.0325(12) 0.0348(13) 0.0153(10) 0.0233(11) 0.0151(10)
O2A 0.0354(12) 0.0379(12) 0.0329(13) 0.0173(10) 0.0087(10) 0.0171(10)
O3A 0.0362(12) 0.0353(12) 0.0205(11) 0.0102(10) -0.0004(9) 0.0107(9)
O4A 0.0463(13) 0.0289(12) 0.0271(12) 0.0157(10) 0.0048(10) 0.0081(10)
N1A 0.0559(17) 0.0210(13) 0.0194(13) 0.0106(12) 0.0119(12) 0.0097(11)
N2A 0.0248(13) 0.0236(13) 0.0206(14) 0.0049(10) -0.0016(11) 0.0117(12)
N3A 0.0622(19) 0.0297(14) 0.0314(16) 0.0118(14) 0.0225(15) 0.0152(13)
N4A 0.0206(12) 0.0213(12) 0.0179(12) 0.0024(9) -0.0003(9) 0.0103(10)
N5A 0.0223(12) 0.0290(13) 0.0265(13) 0.0028(10) 0.0023(10) 0.0160(11)
N6A 0.0218(12) 0.0291(13) 0.0308(14) 0.0046(10) 0.0037(10) 0.0158(11)
N7A 0.0271(14) 0.0231(14) 0.0468(17) 0.0044(11) -0.0104(12) 0.0085(13)
C1A 0.034(5) 0.045(4) 0.019(4) -0.007(4) 0.004(4) 0.015(3)
C2A 0.044(6) 0.055(5) 0.025(4) -0.015(4) 0.001(4) 0.016(4)
C3A 0.037(7) 0.079(10) 0.020(6) -0.011(6) -0.002(4) 0.025(6)
C1X 0.085(9) 0.025(4) 0.043(5) 0.012(5) -0.019(6) 0.010(4)
C2X 0.083(10) 0.042(5) 0.034(5) 0.014(5) -0.025(5) 0.005(4)
C3X 0.081(11) 0.048(5) 0.027(6) 0.033(7) 0.012(6) 0.018(4)
C4A 0.046(2) 0.062(2) 0.038(2) 0.0108(19) 0.0044(17) 0.026(2)
C5A 0.0353(18) 0.0410(19) 0.0288(18) 0.0095(15) 0.0059(14) 0.0115(15)
C6A 0.069(2) 0.0311(17) 0.0152(16) 0.0019(16) 0.0015(15) 0.0113(14)
C7A 0.0390(18) 0.0211(15) 0.0300(18) 0.0115(13) 0.0179(15) 0.0125(13)
C8A 0.0425(18) 0.0233(15) 0.0196(15) 0.0131(13) 0.0080(13) 0.0105(13)
C9A 0.0349(17) 0.0204(14) 0.0195(15) 0.0095(12) 0.0044(13) 0.0105(12)
C10A 0.0231(14) 0.0222(14) 0.0190(15) 0.0037(11) 0.0008(11) 0.0114(12)
C11A 0.0242(14) 0.0215(14) 0.0200(15) 0.0063(12) 0.0036(12) 0.0118(12)
C12A 0.0196(14) 0.0209(14) 0.0207(15) 0.0012(11) -0.0036(11) 0.0092(12)
C13A 0.0204(14) 0.0253(15) 0.0250(16) 0.0004(12) 0.0010(12) 0.0125(13)
C14A 0.0224(15) 0.0356(17) 0.0346(18) 0.0053(13) 0.0029(13) 0.0175(15)
C15A 0.0208(14) 0.0228(15) 0.0325(17) 0.0035(12) 0.0106(12) 0.0164(14)
C16A 0.0237(15) 0.0236(15) 0.0339(17) 0.0030(12) 0.0070(13) 0.0170(14)
C17A 0.0317(17) 0.0239(15) 0.0370(18) 0.0107(13) 0.0083(14) 0.0126(14)
C18A 0.0382(18) 0.0288(16) 0.0336(18) 0.0092(14) 0.0052(15) 0.0090(14)
C19A 0.0321(17) 0.0381(18) 0.0341(19) 0.0048(14) -0.0015(14) 0.0151(16)
C20A 0.0279(16) 0.0368(18) 0.042(2) 0.0139(14) 0.0096(14) 0.0212(16)
C21A 0.0295(16) 0.0246(15) 0.0306(17) 0.0097(13) 0.0090(13) 0.0132(13)
C22A 0.0258(15) 0.0211(14) 0.0225(15) 0.0030(12) 0.0053(12) 0.0135(12)
C23A 0.0280(16) 0.0261(15) 0.0286(17) 0.0061(13) 0.0068(13) 0.0132(14)
C24A 0.0403(19) 0.0286(16) 0.0324(18) 0.0098(14) 0.0133(15) 0.0098(14)
C25A 0.049(2) 0.0259(16) 0.0210(16) -0.0005(15) 0.0052(15) 0.0043(13)
C26A 0.0360(17) 0.0285(16) 0.0245(17) 0.0042(14) -0.0007(14) 0.0088(14)
C27A 0.0266(15) 0.0269(15) 0.0240(16) 0.0045(12) 0.0040(12) 0.0110(13)
S1B 0.0342(4) 0.0249(4) 0.0228(4) 0.0088(3) 0.0059(3) 0.0148(3)
O1B 0.0407(12) 0.0306(11) 0.0305(12) 0.0062(10) 0.0145(10) 0.0165(10)
O2B 0.0431(14) 0.0463(14) 0.0266(12) 0.0044(11) 0.0050(11) 0.0218(11)
O3B 0.0283(11) 0.0378(12) 0.0261(12) 0.0095(9) 0.0083(9) 0.0186(10)
O4B 0.0404(12) 0.0198(10) 0.0436(14) 0.0049(9) 0.0132(10) 0.0142(10)
N1B 0.0321(14) 0.0201(12) 0.0280(14) 0.0078(10) 0.0154(11) 0.0116(11)
N2B 0.0369(15) 0.0277(14) 0.0377(16) 0.0072(11) 0.0145(13) 0.0177(12)
N3B 0.0232(13) 0.0270(13) 0.0196(13) 0.0102(11) 0.0043(10) 0.0113(11)
N4B 0.0216(12) 0.0234(12) 0.0163(12) 0.0067(10) 0.0020(10) 0.0066(10)
N5B 0.0354(14) 0.0285(13) 0.0236(14) 0.0139(11) -0.0007(11) 0.0055(11)
N6B 0.0324(14) 0.0346(14) 0.0218(14) 0.0123(12) 0.0032(11) 0.0022(12)
N7B 0.0312(14) 0.0211(13) 0.0197(13) -0.0010(11) 0.0062(11) 0.0078(11)
C1B 0.0339(17) 0.0249(15) 0.0314(17) 0.0074(13) 0.0160(14) 0.0126(14)
C2B 0.0417(19) 0.0280(16) 0.0380(19) 0.0128(15) 0.0171(15) 0.0177(15)
C3B 0.0360(19) 0.044(2) 0.051(2) 0.0141(16) 0.0085(16) 0.0250(18)
C4B 0.041(2) 0.0337(19) 0.065(3) 0.0020(16) -0.0092(18) 0.0177(19)
C5B 0.0408(19) 0.0210(16) 0.057(2) 0.0048(14) 0.0005(17) 0.0149(16)
C6B 0.0258(15) 0.0257(15) 0.0327(17) 0.0095(13) 0.0122(13) 0.0119(14)
C7B 0.0408(19) 0.0226(15) 0.0263(17) 0.0081(13) 0.0170(15) 0.0111(13)
C8B 0.0295(16) 0.0193(14) 0.0230(15) 0.0052(12) 0.0090(12) 0.0082(12)
C9B 0.0296(16) 0.0204(14) 0.0221(16) 0.0097(12) 0.0096(12) 0.0088(12)
C10B 0.0285(15) 0.0212(14) 0.0189(15) 0.0070(12) 0.0053(12) 0.0092(12)
C11B 0.0263(15) 0.0247(14) 0.0213(15) 0.0108(12) 0.0092(12) 0.0139(12)
C12B 0.0312(16) 0.0178(13) 0.0140(14) 0.0049(12) -0.0014(12) 0.0031(11)
C13B 0.0223(15) 0.0303(16) 0.0191(15) 0.0051(13) 0.0024(12) 0.0043(13)
C14B 0.0266(16) 0.0344(17) 0.0227(16) -0.0001(13) 0.0050(13) 0.0072(14)
C15B 0.0346(17) 0.0223(15) 0.0235(16) 0.0104(13) 0.0173(13) 0.0078(13)
C16B 0.0366(17) 0.0222(14) 0.0217(15) 0.0137(13) 0.0112(13) 0.0089(12)
C17B 0.0415(18) 0.0238(15) 0.0240(16) 0.0093(14) 0.0023(14) 0.0098(13)
C18B 0.048(2) 0.0310(17) 0.0350(19) 0.0075(15) -0.0061(16) 0.0095(15)
C19B 0.059(2) 0.050(2) 0.031(2) 0.0192(19) -0.0102(17) 0.0089(17)
C20B 0.071(3) 0.071(3) 0.030(2) 0.037(2) 0.0141(19) 0.0289(19)
C21B 0.050(2) 0.048(2) 0.0355(19) 0.0218(17) 0.0181(17) 0.0265(17)
C22B 0.0289(15) 0.0191(14) 0.0217(15) 0.0113(12) 0.0086(12) 0.0083(12)
C23B 0.0350(17) 0.0269(15) 0.0278(17) 0.0077(13) 0.0099(14) 0.0139(14)
C24B 0.0363(18) 0.0268(16) 0.0373(19) 0.0050(14) 0.0129(15) 0.0122(15)
C25B 0.0317(17) 0.0275(16) 0.0375(19) 0.0028(14) 0.0011(14) 0.0058(15)
C26B 0.0394(19) 0.0308(17) 0.0306(18) 0.0049(14) -0.0015(14) 0.0109(15)
C27B 0.0357(17) 0.0225(15) 0.0240(16) 0.0056(13) 0.0064(13) 0.0091(13)
S1C 0.0299(4) 0.0212(4) 0.0263(4) 0.0079(3) 0.0059(3) 0.0086(3)
O1C 0.0396(14) 0.0583(16) 0.0510(16) 0.0172(12) 0.0252(12) 0.0256(13)
O2C 0.0451(14) 0.0393(13) 0.0391(14) 0.0163(12) 0.0177(12) 0.0091(12)
O3C 0.0246(11) 0.0335(12) 0.0291(13) 0.0042(9) 0.0037(9) 0.0109(10)
O4C 0.0427(13) 0.0402(13) 0.0395(13) 0.0149(11) -0.0074(11) 0.0181(11)
N1C 0.0264(14) 0.0393(15) 0.0457(17) 0.0119(12) 0.0173(13) 0.0270(14)
N2C 0.0346(16) 0.062(2) 0.052(2) 0.0147(15) 0.0224(15) 0.0296(17)
N3C 0.0225(13) 0.0217(12) 0.0211(13) 0.0018(10) 0.0028(11) 0.0068(10)
N4C 0.0220(12) 0.0195(12) 0.0194(12) 0.0022(10) 0.0015(10) 0.0080(10)
N5C 0.0399(15) 0.0253(13) 0.0245(14) 0.0003(11) 0.0002(12) 0.0127(11)
N6C 0.0360(14) 0.0316(14) 0.0202(13) -0.0018(11) 0.0024(11) 0.0117(11)
N7C 0.0279(14) 0.0342(15) 0.0191(13) 0.0096(12) 0.0036(11) 0.0122(12)
C1C 0.040(2) 0.049(2) 0.053(2) 0.0169(17) 0.0129(17) 0.0319(19)
C2C 0.042(2) 0.049(2) 0.053(2) 0.0106(17) 0.0084(18) 0.020(2)
C3C 0.0249(18) 0.074(3) 0.047(2) 0.0086(18) 0.0055(16) 0.025(2)
C4C 0.0234(18) 0.087(3) 0.059(3) 0.0050(19) 0.0008(17) 0.049(2)
C5C 0.0239(17) 0.059(2) 0.064(3) 0.0033(16) 0.0026(17) 0.042(2)
C6C 0.0179(15) 0.0454(19) 0.047(2) 0.0082(14) 0.0102(14) 0.0268(17)
C7C 0.0368(19) 0.0317(17) 0.047(2) 0.0162(15) 0.0199(17) 0.0207(17)
C8C 0.0267(16) 0.0289(16) 0.0382(19) 0.0096(13) 0.0121(14) 0.0194(15)
C9C 0.0255(15) 0.0231(15) 0.0338(19) 0.0065(12) 0.0075(13) 0.0166(14)
C10C 0.0276(15) 0.0214(14) 0.0253(16) 0.0051(12) 0.0075(12) 0.0117(13)
C11C 0.0238(14) 0.0187(14) 0.0228(15) 0.0049(11) 0.0075(12) 0.0086(12)
C12C 0.0278(15) 0.0249(15) 0.0172(15) 0.0016(12) -0.0038(12) 0.0101(12)
C13C 0.0234(15) 0.0332(17) 0.0156(15) -0.0042(12) -0.0029(12) 0.0114(13)
C14C 0.0265(16) 0.0397(18) 0.0186(15) 0.0037(13) 0.0040(12) 0.0091(14)
C15C 0.0277(16) 0.0271(15) 0.0268(16) 0.0033(13) 0.0045(13) 0.0170(14)
C16C 0.0273(15) 0.0229(14) 0.0252(16) 0.0017(12) 0.0039(12) 0.0138(13)
C17C 0.0327(17) 0.0239(15) 0.0347(18) 0.0037(13) -0.0020(14) 0.0118(14)
C18C 0.0378(19) 0.0325(18) 0.041(2) 0.0010(15) -0.0139(16) 0.0155(16)
C19C 0.054(2) 0.0313(18) 0.0261(18) -0.0091(16) -0.0094(16) 0.0083(15)
C20C 0.049(2) 0.0311(18) 0.0320(19) -0.0014(16) 0.0083(16) 0.0082(15)
C21C 0.0352(17) 0.0288(16) 0.0310(18) 0.0033(14) 0.0069(14) 0.0124(14)
C22C 0.0241(15) 0.0224(14) 0.0281(16) 0.0029(12) 0.0056(12) 0.0132(13)
C23C 0.0422(18) 0.0231(15) 0.0326(18) 0.0098(14) -0.0008(14) 0.0126(14)
C24C 0.054(2) 0.0298(17) 0.0330(19) 0.0019(16) -0.0104(16) 0.0143(15)
C25C 0.0368(19) 0.042(2) 0.051(2) 0.0013(16) -0.0110(17) 0.0285(19)
C26C 0.0275(17) 0.0404(19) 0.056(2) 0.0128(15) 0.0066(16) 0.0254(18)
C27C 0.0272(16) 0.0325(17) 0.0349(18) 0.0066(13) 0.0050(14) 0.0156(15)
S1D 0.0302(4) 0.0243(4) 0.0256(4) 0.0069(3) 0.0088(3) 0.0131(3)
O1D 0.0602(16) 0.0350(13) 0.0376(14) 0.0171(12) 0.0295(12) 0.0172(11)
O2D 0.0384(13) 0.0338(12) 0.0449(15) 0.0114(11) 0.0188(11) 0.0160(12)
O3D 0.0349(13) 0.0419(13) 0.0197(11) 0.0028(10) 0.0059(9) 0.0094(10)
O4D 0.0606(15) 0.0336(12) 0.0302(12) 0.0125(11) -0.0001(11) 0.0197(11)
N1D 0.0503(16) 0.0297(14) 0.0236(14) 0.0234(13) 0.0186(12) 0.0154(12)
N2D 0.0631(19) 0.0424(16) 0.0319(16) 0.0243(15) 0.0277(15) 0.0222(14)
N3D 0.0313(14) 0.0221(12) 0.0176(13) 0.0004(10) 0.0039(11) 0.0055(11)
N4D 0.0271(13) 0.0218(12) 0.0154(12) 0.0030(10) 0.0028(10) 0.0061(10)
N5D 0.0266(13) 0.0283(13) 0.0283(14) 0.0061(11) 0.0038(11) 0.0090(12)
N6D 0.0253(13) 0.0332(14) 0.0274(14) 0.0066(11) 0.0047(11) 0.0069(12)
N7D 0.0260(13) 0.0305(14) 0.0227(14) 0.0025(11) 0.0018(11) 0.0149(12)
C1D 0.073(3) 0.049(2) 0.0204(17) 0.037(2) 0.0065(17) 0.0115(16)
C2D 0.069(3) 0.083(3) 0.0243(19) 0.050(2) 0.0074(18) 0.020(2)
C3D 0.046(2) 0.064(2) 0.0220(17) 0.0215(19) 0.0064(15) 0.0102(17)
C4D 0.0425(19) 0.047(2) 0.0269(18) 0.0125(16) 0.0141(15) 0.0164(16)
C5D 0.0411(18) 0.0405(18) 0.0242(16) 0.0179(15) 0.0128(14) 0.0192(15)
C6D 0.050(2) 0.0385(18) 0.0151(15) 0.0247(16) 0.0131(14) 0.0115(14)
C7D 0.0434(19) 0.0307(17) 0.0337(19) 0.0204(15) 0.0246(16) 0.0190(15)
C8D 0.0401(18) 0.0282(16) 0.0226(16) 0.0165(14) 0.0135(13) 0.0140(13)
C9D 0.0353(18) 0.0286(16) 0.0236(16) 0.0130(14) 0.0094(13) 0.0130(13)
C10D 0.0299(16) 0.0243(15) 0.0194(15) 0.0059(12) 0.0065(12) 0.0091(12)
C11D 0.0347(16) 0.0194(14) 0.0190(15) 0.0061(12) 0.0081(12) 0.0071(12)
C12D 0.0235(15) 0.0277(15) 0.0196(15) 0.0058(12) 0.0011(12) 0.0112(13)
C13D 0.0227(15) 0.0350(17) 0.0176(15) 0.0047(13) 0.0012(12) 0.0084(13)
C14D 0.0248(16) 0.0461(19) 0.0209(16) 0.0006(14) 0.0023(13) 0.0105(14)
C15D 0.0380(17) 0.0263(15) 0.0220(16) 0.0136(13) 0.0104(13) 0.0104(13)
C16D 0.0371(17) 0.0258(15) 0.0218(16) -0.0002(13) 0.0061(13) 0.0075(13)
C17D 0.0342(17) 0.0309(16) 0.0283(17) 0.0037(14) 0.0023(14) 0.0147(14)
C18D 0.047(2) 0.054(2) 0.0270(19) 0.0055(18) -0.0012(16) 0.0116(17)
C19D 0.042(6) 0.037(6) 0.040(5) 0.007(4) 0.000(4) 0.007(4)
C20D 0.035(5) 0.041(6) 0.050(5) -0.010(4) 0.005(4) 0.008(4)
C21D 0.052(6) 0.040(6) 0.025(4) -0.002(5) 0.011(4) 0.016(4)
C19X 0.029(5) 0.046(7) 0.039(5) -0.002(4) -0.008(4) 0.003(5)
C20X 0.031(5) 0.045(6) 0.043(5) -0.009(4) 0.003(4) 0.021(4)
C21X 0.029(5) 0.028(5) 0.034(4) 0.006(3) 0.005(3) 0.009(4)
C22D 0.0418(18) 0.0223(15) 0.0178(15) 0.0111(13) 0.0046(13) 0.0069(12)
C23D 0.050(2) 0.0271(16) 0.0321(18) 0.0056(15) -0.0063(15) 0.0144(15)
C24D 0.061(2) 0.0307(18) 0.033(2) 0.0085(17) -0.0130(17) 0.0042(16)
C25D 0.072(3) 0.044(2) 0.0209(17) 0.031(2) 0.0019(17) 0.0125(16)
C26D 0.061(2) 0.046(2) 0.0260(18) 0.0286(19) 0.0171(17) 0.0195(16)
C27D 0.0440(19) 0.0318(17) 0.0272(17) 0.0139(14) 0.0125(14) 0.0166(14)

loop_
_atom_type_symbol
_atom_type_description
_atom_type_scat_dispersion_real
_atom_type_scat_dispersion_imag
_atom_type_scat_source
C C 0.0033 0.0016 'International Tables Vol C Tables 4.2.6.8 and 6.1.1.4'
H H 0.0000 0.0000 'International Tables Vol C Tables 4.2.6.8 and 6.1.1.4'
N N 0.0061 0.0033 'International Tables Vol C Tables 4.2.6.8 and 6.1.1.4'
O O 0.0106 0.0060 'International Tables Vol C Tables 4.2.6.8 and 6.1.1.4'
S S 0.1246 0.1234 'International Tables Vol C Tables 4.2.6.8 and 6.1.1.4'

loop_
_geom_angle_atom_site_label_1
_geom_angle_atom_site_label_2
_geom_angle_atom_site_label_3
_geom_angle_site_symmetry_1
_geom_angle_site_symmetry_3
_geom_angle
_geom_angle_publ_flag
C12A S1A C10A . . 99.95(12) ?
N3A O1A C7A . . 110.6(2) ?
N3A N1A C8A . . 114.1(3) ?
N3A N1A C6A . . 116.0(2) ?
C8A N1A C6A . . 129.7(3) ?
N4A N2A C11A . . 109.0(2) ?
N4A N2A H2NA . . 109(2) ?
C11A N2A H2NA . . 110(2) ?
N1A N3A O1A . . 105.5(2) ?
C12A N4A C13A . . 105.9(2) ?
C12A N4A N2A . . 128.2(2) ?
C13A N4A N2A . . 125.6(2) ?
C12A N5A N6A . . 106.0(2) ?
C13A N6A N5A . . 108.4(2) ?
C15A N7A C14A . . 121.3(3) ?
C15A N7A H1NA . . 122(2) ?
C14A N7A H1NA . . 116(2) ?
C6A C1A C2A . . 112.8(8) ?
C6A C1A H1AA . . 123.6 ?
C2A C1A H1AA . . 123.6 ?
C3A C2A C1A . . 121.7(10) ?
C3A C2A H2AA . . 119.2 ?
C1A C2A H2AA . . 119.2 ?
C2A C3A C4A . . 123.4(11) ?
C2A C3A H3AA . . 118.3 ?
C4A C3A H3AA . . 118.3 ?
C2X C1X C6A . . 122.1(7) ?
C2X C1X H1XA . . 119.0 ?
C6A C1X H1XA . . 119.0 ?
C3X C2X C1X . . 119.8(10) ?
C3X C2X H2XA . . 120.1 ?
C1X C2X H2XA . . 120.1 ?
C4A C3X C2X . . 117.4(13) ?
C4A C3X H3XA . . 121.3 ?
C2X C3X H3XA . . 121.3 ?
C3X C4A C5A . . 125.2(8) ?
C3X C4A C3A . . 22.9(7) ?
C5A C4A C3A . . 113.2(7) ?
C3X C4A H4AA . . 108.2 ?
C5A C4A H4AA . . 123.4 ?
C3A C4A H4AA . . 123.4 ?
C6A C5A C4A . . 119.2(3) ?
C6A C5A H5AA . . 120.4 ?
C4A C5A H5AA . . 120.4 ?
C5A C6A C1A . . 127.7(5) ?
C5A C6A C1X . . 114.1(5) ?
C1A C6A C1X . . 32.9(5) ?
C5A C6A N1A . . 118.9(3) ?
C1A C6A N1A . . 110.3(6) ?
C1X C6A N1A . . 125.5(4) ?
O2A C7A C8A . . 135.7(3) ?
O2A C7A O1A . . 120.1(3) ?
C8A C7A O1A . . 104.2(2) ?
N1A C8A C7A . . 105.5(3) ?
N1A C8A C9A . . 126.0(3) ?
C7A C8A C9A . . 128.4(3) ?
O3A C9A C8A . . 122.8(3) ?
O3A C9A C10A . . 122.7(3) ?
C8A C9A C10A . . 114.5(2) ?
C9A C10A C11A . . 111.6(2) ?
C9A C10A S1A . . 107.49(18) ?
C11A C10A S1A . . 114.83(18) ?
C9A C10A H10A . . 107.5 ?
C11A C10A H10A . . 107.5 ?
S1A C10A H10A . . 107.5 ?
N2A C11A C22A . . 109.3(2) ?
N2A C11A C10A . . 113.9(2) ?
C22A C11A C10A . . 115.4(2) ?
N2A C11A H11A . . 105.8 ?
C22A C11A H11A . . 105.8 ?
C10A C11A H11A . . 105.8 ?
N5A C12A N4A . . 110.5(2) ?
N5A C12A S1A . . 124.6(2) ?
N4A C12A S1A . . 124.68(19) ?
N6A C13A N4A . . 109.1(2) ?
N6A C13A C14A . . 126.8(3) ?
N4A C13A C14A . . 124.0(2) ?
N7A C14A C13A . . 112.6(3) ?
N7A C14A H14A . . 109.1 ?
C13A C14A H14A . . 109.1 ?
N7A C14A H14B . . 109.1 ?
C13A C14A H14B . . 109.1 ?
H14A C14A H14B . . 107.8 ?
O4A C15A N7A . . 121.9(3) ?
O4A C15A C16A . . 121.3(2) ?
N7A C15A C16A . . 116.8(3) ?
C17A C16A C21A . . 119.5(3) ?
C17A C16A C15A . . 123.4(3) ?
C21A C16A C15A . . 117.1(3) ?
C18A C17A C16A . . 120.0(3) ?
C18A C17A H17A . . 120.0 ?
C16A C17A H17A . . 120.0 ?
C17A C18A C19A . . 120.0(3) ?
C17A C18A H18A . . 120.0 ?
C19A C18A H18A . . 120.0 ?
C20A C19A C18A . . 120.2(3) ?
C20A C19A H19A . . 119.9 ?
C18A C19A H19A . . 119.9 ?
C21A C20A C19A . . 120.0(3) ?
C21A C20A H20A . . 120.0 ?
C19A C20A H20A . . 120.0 ?
C20A C21A C16A . . 120.4(3) ?
C20A C21A H21A . . 119.8 ?
C16A C21A H21A . . 119.8 ?
C27A C22A C23A . . 118.8(3) ?
C27A C22A C11A . . 123.5(2) ?
C23A C22A C11A . . 117.6(2) ?
C24A C23A C22A . . 120.7(3) ?
C24A C23A H23A . . 119.7 ?
C22A C23A H23A . . 119.7 ?
C23A C24A C25A . . 119.9(3) ?
C23A C24A H24A . . 120.1 ?
C25A C24A H24A . . 120.1 ?
C26A C25A C24A . . 119.8(3) ?
C26A C25A H25A . . 120.1 ?
C24A C25A H25A . . 120.1 ?
C25A C26A C27A . . 120.4(3) ?
C25A C26A H26A . . 119.8 ?
C27A C26A H26A . . 119.8 ?
C22A C27A C26A . . 120.3(3) ?
C22A C27A H27A . . 119.8 ?
C26A C27A H27A . . 119.8 ?
C12B S1B C10B . . 99.92(12) ?
N2B O1B C7B . . 110.6(2) ?
N2B N1B C8B . . 114.6(2) ?
N2B N1B C6B . . 116.3(2) ?
C8B N1B C6B . . 128.7(2) ?
N1B N2B O1B . . 105.2(2) ?
N4B N3B C11B . . 107.7(2) ?
N4B N3B H2NB . . 102(2) ?
C11B N3B H2NB . . 111(2) ?
C12B N4B C13B . . 105.9(2) ?
C12B N4B N3B . . 127.2(2) ?
C13B N4B N3B . . 126.2(2) ?
C12B N5B N6B . . 106.8(2) ?
C13B N6B N5B . . 107.2(2) ?
C15B N7B C14B . . 120.2(2) ?
C15B N7B H1NB . . 122(2) ?
C14B N7B H1NB . . 117(2) ?
C2B C1B C6B . . 117.7(3) ?
C2B C1B H1BA . . 121.1 ?
C6B C1B H1BA . . 121.1 ?
C1B C2B C3B . . 120.4(3) ?
C1B C2B H2BA . . 119.8 ?
C3B C2B H2BA . . 119.8 ?
C2B C3B C4B . . 120.3(3) ?
C2B C3B H3BA . . 119.8 ?
C4B C3B H3BA . . 119.8 ?
C3B C4B C5B . . 120.1(3) ?
C3B C4B H4BA . . 119.9 ?
C5B C4B H4BA . . 119.9 ?
C6B C5B C4B . . 118.0(3) ?
C6B C5B H5BA . . 121.0 ?
C4B C5B H5BA . . 121.0 ?
C5B C6B C1B . . 123.4(3) ?
C5B C6B N1B . . 118.9(3) ?
C1B C6B N1B . . 117.3(3) ?
O2B C7B C8B . . 135.6(3) ?
O2B C7B O1B . . 120.5(3) ?
C8B C7B O1B . . 103.9(3) ?
N1B C8B C7B . . 105.6(2) ?
N1B C8B C9B . . 125.3(2) ?
C7B C8B C9B . . 129.0(3) ?
O3B C9B C8B . . 121.9(3) ?
O3B C9B C10B . . 122.4(2) ?
C8B C9B C10B . . 115.7(2) ?
C9B C10B C11B . . 111.1(2) ?
C9B C10B S1B . . 108.09(18) ?
C11B C10B S1B . . 113.84(18) ?
C9B C10B H10B . . 107.9 ?
C11B C10B H10B . . 107.9 ?
S1B C10B H10B . . 107.9 ?
N3B C11B C22B . . 108.9(2) ?
N3B C11B C10B . . 112.6(2) ?
C22B C11B C10B . . 115.1(2) ?
N3B C11B H11B . . 106.6 ?
C22B C11B H11B . . 106.6 ?
C10B C11B H11B . . 106.6 ?
N5B C12B N4B . . 110.1(2) ?
N5B C12B S1B . . 125.6(2) ?
N4B C12B S1B . . 124.2(2) ?
N6B C13B N4B . . 109.9(2) ?
N6B C13B C14B . . 126.6(3) ?
N4B C13B C14B . . 123.4(3) ?
N7B C14B C13B . . 110.8(2) ?
N7B C14B H14C . . 109.5 ?
C13B C14B H14C . . 109.5 ?
N7B C14B H14D . . 109.5 ?
C13B C14B H14D . . 109.5 ?
H14C C14B H14D . . 108.1 ?
O4B C15B N7B . . 121.9(3) ?
O4B C15B C16B . . 120.9(3) ?
N7B C15B C16B . . 117.3(2) ?
C17B C16B C21B . . 119.4(3) ?
C17B C16B C15B . . 123.4(2) ?
C21B C16B C15B . . 117.1(3) ?
C18B C17B C16B . . 120.1(3) ?
C18B C17B H17B . . 120.0 ?
C16B C17B H17B . . 120.0 ?
C19B C18B C17B . . 119.9(3) ?
C19B C18B H18B . . 120.1 ?
C17B C18B H18B . . 120.1 ?
C20B C19B C18B . . 120.9(3) ?
C20B C19B H19B . . 119.6 ?
C18B C19B H19B . . 119.6 ?
C19B C20B C21B . . 119.6(3) ?
C19B C20B H20B . . 120.2 ?
C21B C20B H20B . . 120.2 ?
C20B C21B C16B . . 120.2(3) ?
C20B C21B H21B . . 119.9 ?
C16B C21B H21B . . 119.9 ?
C27B C22B C23B . . 117.9(3) ?
C27B C22B C11B . . 123.6(2) ?
C23B C22B C11B . . 118.4(2) ?
C24B C23B C22B . . 121.3(3) ?
C24B C23B H23B . . 119.3 ?
C22B C23B H23B . . 119.3 ?
C23B C24B C25B . . 119.8(3) ?
C23B C24B H24B . . 120.1 ?
C25B C24B H24B . . 120.1 ?
C26B C25B C24B . . 119.7(3) ?
C26B C25B H25B . . 120.1 ?
C24B C25B H25B . . 120.1 ?
C25B C26B C27B . . 120.2(3) ?
C25B C26B H26B . . 119.9 ?
C27B C26B H26B . . 119.9 ?
C26B C27B C22B . . 121.0(3) ?
C26B C27B H27B . . 119.5 ?
C22B C27B H27B . . 119.5 ?
C12C S1C C10C . . 100.08(13) ?
N2C O1C C7C . . 110.3(2) ?
N2C N1C C8C . . 114.7(3) ?
N2C N1C C6C . . 116.4(3) ?
C8C N1C C6C . . 128.8(3) ?
N1C N2C O1C . . 105.1(2) ?
N4C N3C C11C . . 109.9(2) ?
N4C N3C H2NC . . 107.0(19) ?
C11C N3C H2NC . . 105.9(19) ?
C12C N4C C13C . . 106.1(2) ?
C12C N4C N3C . . 128.9(2) ?
C13C N4C N3C . . 124.6(2) ?
C12C N5C N6C . . 105.9(2) ?
C13C N6C N5C . . 107.9(2) ?
C15C N7C C14C . . 120.1(3) ?
C15C N7C H1NC . . 123(2) ?
C14C N7C H1NC . . 116(2) ?
C6C C1C C2C . . 118.5(3) ?
C6C C1C H1CA . . 120.8 ?
C2C C1C H1CA . . 120.8 ?
C3C C2C C1C . . 120.5(4) ?
C3C C2C H2CA . . 119.8 ?
C1C C2C H2CA . . 119.8 ?
C2C C3C C4C . . 119.8(4) ?
C2C C3C H3CA . . 120.1 ?
C4C C3C H3CA . . 120.1 ?
C3C C4C C5C . . 120.6(3) ?
C3C C4C H4CA . . 119.7 ?
C5C C4C H4CA . . 119.7 ?
C6C C5C C4C . . 117.9(3) ?
C6C C5C H5CA . . 121.0 ?
C4C C5C H5CA . . 121.0 ?
C1C C6C C5C . . 122.7(3) ?
C1C C6C N1C . . 118.3(3) ?
C5C C6C N1C . . 118.9(3) ?
O2C C7C C8C . . 135.7(3) ?
O2C C7C O1C . . 120.0(3) ?
C8C C7C O1C . . 104.3(3) ?
N1C C8C C7C . . 105.6(3) ?
N1C C8C C9C . . 124.7(3) ?
C7C C8C C9C . . 127.8(3) ?
O3C C9C C8C . . 123.6(3) ?
O3C C9C C10C . . 122.0(3) ?
C8C C9C C10C . . 114.4(3) ?
C9C C10C C11C . . 112.0(2) ?
C9C C10C S1C . . 108.24(18) ?
C11C C10C S1C . . 115.31(18) ?
C9C C10C H10C . . 106.9 ?
C11C C10C H10C . . 106.9 ?
S1C C10C H10C . . 106.9 ?
N3C C11C C22C . . 110.9(2) ?
N3C C11C C10C . . 113.5(2) ?
C22C C11C C10C . . 115.5(2) ?
N3C C11C H11C . . 105.3 ?
C22C C11C H11C . . 105.3 ?
C10C C11C H11C . . 105.3 ?
N5C C12C N4C . . 110.8(3) ?
N5C C12C S1C . . 124.9(2) ?
N4C C12C S1C . . 123.9(2) ?
N6C C13C N4C . . 109.3(3) ?
N6C C13C C14C . . 126.3(3) ?
N4C C13C C14C . . 124.3(3) ?
N7C C14C C13C . . 111.7(2) ?
N7C C14C H14E . . 109.3 ?
C13C C14C H14E . . 109.3 ?
N7C C14C H14F . . 109.3 ?
C13C C14C H14F . . 109.3 ?
H14E C14C H14F . . 107.9 ?
O4C C15C N7C . . 122.0(3) ?
O4C C15C C16C . . 121.8(3) ?
N7C C15C C16C . . 116.2(2) ?
C21C C16C C17C . . 120.1(3) ?
C21C C16C C15C . . 117.6(3) ?
C17C C16C C15C . . 122.3(3) ?
C18C C17C C16C . . 118.6(3) ?
C18C C17C H17C . . 120.7 ?
C16C C17C H17C . . 120.7 ?
C19C C18C C17C . . 120.6(3) ?
C19C C18C H18C . . 119.7 ?
C17C C18C H18C . . 119.7 ?
C18C C19C C20C . . 120.7(3) ?
C18C C19C H19C . . 119.6 ?
C20C C19C H19C . . 119.6 ?
C21C C20C C19C . . 119.2(3) ?
C21C C20C H20C . . 120.4 ?
C19C C20C H20C . . 120.4 ?
C20C C21C C16C . . 120.7(3) ?
C20C C21C H21C . . 119.7 ?
C16C C21C H21C . . 119.7 ?
C27C C22C C23C . . 118.5(3) ?
C27C C22C C11C . . 117.7(3) ?
C23C C22C C11C . . 123.7(3) ?
C22C C23C C24C . . 120.2(3) ?
C22C C23C H23C . . 119.9 ?
C24C C23C H23C . . 119.9 ?
C25C C24C C23C . . 120.2(3) ?
C25C C24C H24C . . 119.9 ?
C23C C24C H24C . . 119.9 ?
C26C C25C C24C . . 119.8(3) ?
C26C C25C H25C . . 120.1 ?
C24C C25C H25C . . 120.1 ?
C25C C26C C27C . . 120.2(3) ?
C25C C26C H26C . . 119.9 ?
C27C C26C H26C . . 119.9 ?
C26C C27C C22C . . 121.1(3) ?
C26C C27C H27C . . 119.4 ?
C22C C27C H27C . . 119.4 ?
C12D S1D C10D . . 100.30(13) ?
N2D O1D C7D . . 110.6(2) ?
N2D N1D C8D . . 113.7(3) ?
N2D N1D C6D . . 116.9(2) ?
C8D N1D C6D . . 129.3(2) ?
N1D N2D O1D . . 105.7(2) ?
N4D N3D C11D . . 109.9(2) ?
N4D N3D H2ND . . 112(2) ?
C11D N3D H2ND . . 101(2) ?
C13D N4D C12D . . 105.9(2) ?
C13D N4D N3D . . 125.5(2) ?
C12D N4D N3D . . 128.3(2) ?
C12D N5D N6D . . 106.2(2) ?
C13D N6D N5D . . 107.2(2) ?
C15D N7D C14D . . 120.3(2) ?
C15D N7D H1ND . . 121.1(19) ?
C14D N7D H1ND . . 118.6(19) ?
C6D C1D C2D . . 117.8(3) ?
C6D C1D H1DA . . 121.1 ?
C2D C1D H1DA . . 121.1 ?
C1D C2D C3D . . 120.9(3) ?
C1D C2D H2DA . . 119.5 ?
C3D C2D H2DA . . 119.5 ?
C4D C3D C2D . . 120.0(4) ?
C4D C3D H3DA . . 120.0 ?
C2D C3D H3DA . . 120.0 ?
C5D C4D C3D . . 119.8(3) ?
C5D C4D H4DA . . 120.1 ?
C3D C4D H4DA . . 120.1 ?
C4D C5D C6D . . 118.7(3) ?
C4D C5D H5DA . . 120.7 ?
C6D C5D H5DA . . 120.7 ?
C1D C6D C5D . . 122.7(3) ?
C1D C6D N1D . . 119.0(3) ?
C5D C6D N1D . . 118.3(3) ?
O2D C7D O1D . . 120.2(3) ?
O2D C7D C8D . . 136.1(3) ?
O1D C7D C8D . . 103.6(3) ?
N1D C8D C7D . . 106.4(2) ?
N1D C8D C9D . . 124.0(3) ?
C7D C8D C9D . . 129.3(3) ?
O3D C9D C8D . . 122.3(3) ?
O3D C9D C10D . . 122.1(3) ?
C8D C9D C10D . . 115.6(3) ?
C9D C10D C11D . . 110.2(2) ?
C9D C10D S1D . . 108.08(18) ?
C11D C10D S1D . . 115.69(19) ?
C9D C10D H10D . . 107.5 ?
C11D C10D H10D . . 107.5 ?
S1D C10D H10D . . 107.5 ?
N3D C11D C22D . . 110.1(2) ?
N3D C11D C10D . . 113.1(2) ?
C22D C11D C10D . . 115.6(2) ?
N3D C11D H11D . . 105.7 ?
C22D C11D H11D . . 105.7 ?
C10D C11D H11D . . 105.7 ?
N5D C12D N4D . . 110.7(2) ?
N5D C12D S1D . . 124.9(2) ?
N4D C12D S1D . . 124.2(2) ?
N6D C13D N4D . . 109.9(2) ?
N6D C13D C14D . . 125.6(3) ?
N4D C13D C14D . . 124.4(3) ?
N7D C14D C13D . . 112.0(2) ?
N7D C14D H14G . . 109.2 ?
C13D C14D H14G . . 109.2 ?
N7D C14D H14H . . 109.2 ?
C13D C14D H14H . . 109.2 ?
H14G C14D H14H . . 107.9 ?
O4D C15D N7D . . 121.8(3) ?
O4D C15D C16D . . 121.1(3) ?
N7D C15D C16D . . 117.1(2) ?
C17D C16D C21X . . 121.5(5) ?
C17D C16D C21D . . 113.3(5) ?
C21X C16D C21D . . 29.4(4) ?
C17D C16D C15D . . 124.2(3) ?
C21X C16D C15D . . 111.7(5) ?
C21D C16D C15D . . 121.3(4) ?
C16D C17D C18D . . 121.0(3) ?
C16D C17D H17D . . 119.5 ?
C18D C17D H17D . . 119.5 ?
C19D C18D C17D . . 124.0(6) ?
C19D C18D C19X . . 28.6(4) ?
C17D C18D C19X . . 115.3(5) ?
C19D C18D H18D . . 118.0 ?
C17D C18D H18D . . 118.0 ?
C19X C18D H18D . . 118.6 ?
C18D C19D C20D . . 116.5(9) ?
C18D C19D H19D . . 121.8 ?
C20D C19D H19D . . 121.8 ?
C19D C20D C21D . . 120.3(8) ?
C19D C20D H20D . . 119.9 ?
C21D C20D H20D . . 119.9 ?
C20D C21D C16D . . 123.0(7) ?
C20D C21D H21D . . 118.5 ?
C16D C21D H21D . . 118.5 ?
C20X C19X C18D . . 122.2(8) ?
C20X C19X H19E . . 118.9 ?
C18D C19X H19E . . 118.9 ?
C19X C20X C21X . . 120.8(8) ?
C19X C20X H20E . . 119.6 ?
C21X C20X H20E . . 119.6 ?
C20X C21X C16D . . 117.0(7) ?
C20X C21X H21E . . 121.5 ?
C16D C21X H21E . . 121.5 ?
C23D C22D C27D . . 118.2(3) ?
C23D C22D C11D . . 124.9(3) ?
C27D C22D C11D . . 116.8(3) ?
C22D C23D C24D . . 120.5(3) ?
C22D C23D H23D . . 119.7 ?
C24D C23D H23D . . 119.7 ?
C25D C24D C23D . . 119.6(3) ?
C25D C24D H24D . . 120.2 ?
C23D C24D H24D . . 120.2 ?
C26D C25D C24D . . 120.4(3) ?
C26D C25D H25D . . 119.8 ?
C24D C25D H25D . . 119.8 ?
C25D C26D C27D . . 119.9(3) ?
C25D C26D H26D . . 120.0 ?
C27D C26D H26D . . 120.0 ?
C26D C27D C22D . . 121.3(3) ?
C26D C27D H27D . . 119.4 ?
C22D C27D H27D . . 119.4 ?
H1W1 O1W H2W1 . . 125.3 ?

loop_
_geom_bond_atom_site_label_1
_geom_bond_atom_site_label_2
_geom_bond_site_symmetry_2
_geom_bond_distance
_geom_bond_publ_flag
S1A C12A . 1.746(3) ?
S1A C10A . 1.852(3) ?
O1A N3A . 1.359(3) ?
O1A C7A . 1.415(3) ?
O2A C7A . 1.211(4) ?
O3A C9A . 1.216(3) ?
O4A C15A . 1.230(3) ?
N1A N3A . 1.305(4) ?
N1A C8A . 1.364(4) ?
N1A C6A . 1.443(4) ?
N2A N4A . 1.412(3) ?
N2A C11A . 1.474(4) ?
N2A H2NA . 0.78(3) ?
N4A C12A . 1.354(3) ?
N4A C13A . 1.361(3) ?
N5A C12A . 1.309(3) ?
N5A N6A . 1.394(3) ?
N6A C13A . 1.302(3) ?
N7A C15A . 1.336(4) ?
N7A C14A . 1.454(4) ?
N7A H1NA . 0.94(4) ?
C1A C6A . 1.378(10) ?
C1A C2A . 1.391(12) ?
C1A H1AA . 0.9300 ?
C2A C3A . 1.364(19) ?
C2A H2AA . 0.9300 ?
C3A C4A . 1.482(19) ?
C3A H3AA . 0.9300 ?
C1X C2X . 1.391(12) ?
C1X C6A . 1.431(11) ?
C1X H1XA . 0.9300 ?
C2X C3X . 1.356(19) ?
C2X H2XA . 0.9300 ?
C3X C4A . 1.325(18) ?
C3X H3XA . 0.9300 ?
C4A C5A . 1.379(5) ?
C4A H4AA . 0.9300 ?
C5A C6A . 1.371(5) ?
C5A H5AA . 0.9300 ?
C7A C8A . 1.409(4) ?
C8A C9A . 1.463(4) ?
C9A C10A . 1.528(4) ?
C10A C11A . 1.537(4) ?
C10A H10A . 0.9800 ?
C11A C22A . 1.522(4) ?
C11A H11A . 0.9800 ?
C13A C14A . 1.491(4) ?
C14A H14A . 0.9700 ?
C14A H14B . 0.9700 ?
C15A C16A . 1.501(4) ?
C16A C17A . 1.389(4) ?
C16A C21A . 1.393(4) ?
C17A C18A . 1.384(4) ?
C17A H17A . 0.9300 ?
C18A C19A . 1.388(4) ?
C18A H18A . 0.9300 ?
C19A C20A . 1.381(4) ?
C19A H19A . 0.9300 ?
C20A C21A . 1.378(4) ?
C20A H20A . 0.9300 ?
C21A H21A . 0.9300 ?
C22A C27A . 1.386(4) ?
C22A C23A . 1.389(4) ?
C23A C24A . 1.384(4) ?
C23A H23A . 0.9300 ?
C24A C25A . 1.385(4) ?
C24A H24A . 0.9300 ?
C25A C26A . 1.373(4) ?
C25A H25A . 0.9300 ?
C26A C27A . 1.387(4) ?
C26A H26A . 0.9300 ?
C27A H27A . 0.9300 ?
S1B C12B . 1.737(3) ?
S1B C10B . 1.855(3) ?
O1B N2B . 1.370(3) ?
O1B C7B . 1.419(3) ?
O2B C7B . 1.208(4) ?
O3B C9B . 1.215(3) ?
O4B C15B . 1.233(3) ?
N1B N2B . 1.301(3) ?
N1B C8B . 1.364(4) ?
N1B C6B . 1.451(4) ?
N3B N4B . 1.403(3) ?
N3B C11B . 1.491(4) ?
N3B H2NB . 0.88(3) ?
N4B C12B . 1.358(3) ?
N4B C13B . 1.363(3) ?
N5B C12B . 1.302(4) ?
N5B N6B . 1.410(4) ?
N6B C13B . 1.298(4) ?
N7B C15B . 1.346(4) ?
N7B C14B . 1.456(4) ?
N7B H1NB . 0.86(3) ?
C1B C2B . 1.379(4) ?
C1B C6B . 1.379(4) ?
C1B H1BA . 0.9300 ?
C2B C3B . 1.381(5) ?
C2B H2BA . 0.9300 ?
C3B C4B . 1.383(5) ?
C3B H3BA . 0.9300 ?
C4B C5B . 1.384(5) ?
C4B H4BA . 0.9300 ?
C5B C6B . 1.366(4) ?
C5B H5BA . 0.9300 ?
C7B C8B . 1.413(4) ?
C8B C9B . 1.449(4) ?
C9B C10B . 1.526(4) ?
C10B C11B . 1.535(4) ?
C10B H10B . 0.9800 ?
C11B C22B . 1.520(4) ?
C11B H11B . 0.9800 ?
C13B C14B . 1.480(4) ?
C14B H14C . 0.9700 ?
C14B H14D . 0.9700 ?
C15B C16B . 1.492(4) ?
C16B C17B . 1.384(4) ?
C16B C21B . 1.393(4) ?
C17B C18B . 1.383(4) ?
C17B H17B . 0.9300 ?
C18B C19B . 1.375(5) ?
C18B H18B . 0.9300 ?
C19B C20B . 1.372(5) ?
C19B H19B . 0.9300 ?
C20B C21B . 1.382(5) ?
C20B H20B . 0.9300 ?
C21B H21B . 0.9300 ?
C22B C27B . 1.385(4) ?
C22B C23B . 1.387(4) ?
C23B C24B . 1.380(4) ?
C23B H23B . 0.9300 ?
C24B C25B . 1.382(4) ?
C24B H24B . 0.9300 ?
C25B C26B . 1.372(4) ?
C25B H25B . 0.9300 ?
C26B C27B . 1.382(4) ?
C26B H26B . 0.9300 ?
C27B H27B . 0.9300 ?
S1C C12C . 1.740(3) ?
S1C C10C . 1.837(3) ?
O1C N2C . 1.376(4) ?
O1C C7C . 1.412(4) ?
O2C C7C . 1.208(4) ?
O3C C9C . 1.224(3) ?
O4C C15C . 1.226(3) ?
N1C N2C . 1.295(4) ?
N1C C8C . 1.361(4) ?
N1C C6C . 1.454(4) ?
N3C N4C . 1.415(3) ?
N3C C11C . 1.476(3) ?
N3C H2NC . 0.91(3) ?
N4C C12C . 1.357(4) ?
N4C C13C . 1.359(3) ?
N5C C12C . 1.312(4) ?
N5C N6C . 1.408(4) ?
N6C C13C . 1.314(4) ?
N7C C15C . 1.343(4) ?
N7C C14C . 1.453(4) ?
N7C H1NC . 0.80(3) ?
C1C C6C . 1.372(5) ?
C1C C2C . 1.378(5) ?
C1C H1CA . 0.9300 ?
C2C C3C . 1.377(5) ?
C2C H2CA . 0.9300 ?
C3C C4C . 1.382(5) ?
C3C H3CA . 0.9300 ?
C4C C5C . 1.384(5) ?
C4C H4CA . 0.9300 ?
C5C C6C . 1.372(4) ?
C5C H5CA . 0.9300 ?
C7C C8C . 1.408(5) ?
C8C C9C . 1.453(4) ?
C9C C10C . 1.521(4) ?
C10C C11C . 1.535(4) ?
C10C H10C . 0.9800 ?
C11C C22C . 1.514(4) ?
C11C H11C . 0.9800 ?
C13C C14C . 1.480(4) ?
C14C H14E . 0.9700 ?
C14C H14F . 0.9700 ?
C15C C16C . 1.495(4) ?
C16C C21C . 1.383(4) ?
C16C C17C . 1.397(4) ?
C17C C18C . 1.381(4) ?
C17C H17C . 0.9300 ?
C18C C19C . 1.375(5) ?
C18C H18C . 0.9300 ?
C19C C20C . 1.380(5) ?
C19C H19C . 0.9300 ?
C20C C21C . 1.371(4) ?
C20C H20C . 0.9300 ?
C21C H21C . 0.9300 ?
C22C C27C . 1.384(4) ?
C22C C23C . 1.394(4) ?
C23C C24C . 1.396(4) ?
C23C H23C . 0.9300 ?
C24C C25C . 1.379(5) ?
C24C H24C . 0.9300 ?
C25C C26C . 1.377(5) ?
C25C H25C . 0.9300 ?
C26C C27C . 1.384(4) ?
C26C H26C . 0.9300 ?
C27C H27C . 0.9300 ?
S1D C12D . 1.743(3) ?
S1D C10D . 1.839(3) ?
O1D N2D . 1.365(4) ?
O1D C7D . 1.411(4) ?
O2D C7D . 1.208(4) ?
O3D C9D . 1.222(3) ?
O4D C15D . 1.230(3) ?
N1D N2D . 1.305(3) ?
N1D C8D . 1.353(4) ?
N1D C6D . 1.449(4) ?
N3D N4D . 1.417(3) ?
N3D C11D . 1.481(4) ?
N3D H2ND . 0.95(4) ?
N4D C13D . 1.346(4) ?
N4D C12D . 1.361(3) ?
N5D C12D . 1.306(4) ?
N5D N6D . 1.408(3) ?
N6D C13D . 1.317(4) ?
N7D C15D . 1.339(4) ?
N7D C14D . 1.455(4) ?
N7D H1ND . 0.89(3) ?
C1D C6D . 1.366(4) ?
C1D C2D . 1.379(5) ?
C1D H1DA . 0.9300 ?
C2D C3D . 1.386(5) ?
C2D H2DA . 0.9300 ?
C3D C4D . 1.385(5) ?
C3D H3DA . 0.9300 ?
C4D C5D . 1.372(4) ?
C4D H4DA . 0.9300 ?
C5D C6D . 1.391(4) ?
C5D H5DA . 0.9300 ?
C7D C8D . 1.412(4) ?
C8D C9D . 1.452(4) ?
C9D C10D . 1.526(4) ?
C10D C11D . 1.537(4) ?
C10D H10D . 0.9800 ?
C11D C22D . 1.513(4) ?
C11D H11D . 0.9800 ?
C13D C14D . 1.485(4) ?
C14D H14G . 0.9700 ?
C14D H14H . 0.9700 ?
C15D C16D . 1.481(4) ?
C16D C17D . 1.381(4) ?
C16D C21X . 1.415(9) ?
C16D C21D . 1.419(10) ?
C17D C18D . 1.382(4) ?
C17D H17D . 0.9300 ?
C18D C19D . 1.330(11) ?
C18D C19X . 1.460(13) ?
C18D H18D . 0.9300 ?
C19D C20D . 1.381(14) ?
C19D H19D . 0.9300 ?
C20D C21D . 1.391(12) ?
C20D H20D . 0.9300 ?
C21D H21D . 0.9300 ?
C19X C20X . 1.368(13) ?
C19X H19E . 0.9300 ?
C20X C21X . 1.392(12) ?
C20X H20E . 0.9300 ?
C21X H21E . 0.9300 ?
C22D C23D . 1.380(4) ?
C22D C27D . 1.395(4) ?
C23D C24D . 1.396(4) ?
C23D H23D . 0.9300 ?
C24D C25D . 1.377(5) ?
C24D H24D . 0.9300 ?
C25D C26D . 1.368(5) ?
C25D H25D . 0.9300 ?
C26D C27D . 1.370(4) ?
C26D H26D . 0.9300 ?
C27D H27D . 0.9300 ?
O1W H1W1 . 0.8515 ?
O1W H2W1 . 0.8514 ?

loop_
_geom_hbond_atom_site_label_D
_geom_hbond_atom_site_label_H
_geom_hbond_atom_site_label_A
_geom_hbond_site_symmetry_A
_geom_hbond_distance_DH
_geom_hbond_distance_HA
_geom_hbond_distance_DA
_geom_hbond_angle_DHA
_geom_hbond_publ_flag
O1W H2W1 O2C . 0.85 1.92 2.772(4) 175 yes
O1W H1W1 N6B . 0.85 2.10 2.944(4) 174 yes
N7A H1NA N5B 1_655 0.94(5) 2.15(5) 3.017(4) 153(4) yes
N7A H1NA N6B 1_655 0.94(5) 2.19(6) 3.016(4) 146(3) yes
N2A H2NA O3A . 0.78(3) 2.35(3) 2.912(3) 130(3) yes
N7B H1NB N6A 1_455 0.86(4) 2.16(4) 2.964(4) 155(3) yes
N3B H2NB O3B . 0.88(3) 2.25(3) 2.865(3) 127(3) yes
N7C H1NC N6D 2_665 0.80(3) 2.21(3) 2.990(4) 165(3) yes
N3C H2NC O3C . 0.91(3) 2.21(3) 2.895(3) 132(3) yes
N7D H1ND N6C 2_665 0.89(3) 2.25(3) 3.082(4) 157(3) yes
N3D H2ND O3D . 0.94(3) 2.07(3) 2.841(3) 138(3) yes
C1A H1XA O2B 1_655 1.16 2.43 3.471(10) 148 yes
C5A H5AA O4A 2_756 0.93 2.45 3.294(4) 151 yes
C1B H1BA O4B 2_566 0.93 2.40 3.278(4) 158 yes
C11A H11A O4A 2_756 0.98 2.60 3.291(4) 128 yes
C5B H5BA O2A 1_455 0.93 2.51 3.405(4) 162 yes
C19D H19D O2B 1_554 0.93 2.41 3.289(11) 157 yes
C5D H5DA O4D 2_665 0.93 2.47 3.328(4) 154 yes
C23A H23A O3A 2_756 0.93 2.59 3.318(4) 136 yes
C23B H23B O3B 2_566 0.93 2.41 3.240(4) 149 yes
C27C H27C O3C 2_655 0.93 2.52 3.359(4) 150 yes
C27D H27D O3D 2_665 0.93 2.42 3.258(4) 149 yes

loop_
_geom_torsion_atom_site_label_1
_geom_torsion_atom_site_label_2
_geom_torsion_atom_site_label_3
_geom_torsion_atom_site_label_4
_geom_torsion_site_symmetry_1
_geom_torsion_site_symmetry_2
_geom_torsion_site_symmetry_3
_geom_torsion_site_symmetry_4
_geom_torsion
_geom_torsion_publ_flag
C8A N1A N3A O1A . . . . -0.7(3) ?
C6A N1A N3A O1A . . . . -176.5(2) ?
C7A O1A N3A N1A . . . . 1.1(3) ?
C11A N2A N4A C12A . . . . 37.1(4) ?
C11A N2A N4A C13A . . . . -136.8(3) ?
C12A N5A N6A C13A . . . . 1.1(3) ?
C6A C1A C2A C3A . . . . -4.8(12) ?
C1A C2A C3A C4A . . . . -2.1(17) ?
C6A C1X C2X C3X . . . . 6.0(19) ?
C1X C2X C3X C4A . . . . -0.7(18) ?
C2X C3X C4A C5A . . . . 4.6(15) ?
C2X C3X C4A C3A . . . . -60(3) ?
C2A C3A C4A C3X . . . . 127(4) ?
C2A C3A C4A C5A . . . . 0.3(14) ?
C3X C4A C5A C6A . . . . -13.8(10) ?
C3A C4A C5A C6A . . . . 8.6(7) ?
C4A C5A C6A C1A . . . . -18.0(8) ?
C4A C5A C6A C1X . . . . 17.2(9) ?
C4A C5A C6A N1A . . . . -176.2(3) ?
C2A C1A C6A C5A . . . . 15.4(9) ?
C2A C1A C6A C1X . . . . -60.5(12) ?
C2A C1A C6A N1A . . . . 175.1(5) ?
C2X C1X C6A C5A . . . . -14.1(14) ?
C2X C1X C6A C1A . . . . 108.7(19) ?
C2X C1X C6A N1A . . . . -179.7(8) ?
N3A N1A C6A C5A . . . . 108.2(3) ?
C8A N1A C6A C5A . . . . -66.7(4) ?
N3A N1A C6A C1A . . . . -53.5(5) ?
C8A N1A C6A C1A . . . . 131.6(5) ?
N3A N1A C6A C1X . . . . -86.8(10) ?
C8A N1A C6A C1X . . . . 98.2(10) ?
N3A O1A C7A O2A . . . . 179.9(2) ?
N3A O1A C7A C8A . . . . -1.0(3) ?
N3A N1A C8A C7A . . . . 0.1(3) ?
C6A N1A C8A C7A . . . . 175.1(3) ?
N3A N1A C8A C9A . . . . -177.8(3) ?
C6A N1A C8A C9A . . . . -2.8(5) ?
O2A C7A C8A N1A . . . . 179.5(3) ?
O1A C7A C8A N1A . . . . 0.6(3) ?
O2A C7A C8A C9A . . . . -2.7(6) ?
O1A C7A C8A C9A . . . . 178.4(3) ?
N1A C8A C9A O3A . . . . -13.6(4) ?
C7A C8A C9A O3A . . . . 169.0(3) ?
N1A C8A C9A C10A . . . . 167.3(3) ?
C7A C8A C9A C10A . . . . -10.2(4) ?
O3A C9A C10A C11A . . . . 28.4(3) ?
C8A C9A C10A C11A . . . . -152.5(2) ?
O3A C9A C10A S1A . . . . -98.4(3) ?
C8A C9A C10A S1A . . . . 80.8(2) ?
C12A S1A C10A C9A . . . . 107.6(2) ?
C12A S1A C10A C11A . . . . -17.2(2) ?
N4A N2A C11A C22A . . . . 67.7(3) ?
N4A N2A C11A C10A . . . . -63.0(3) ?
C9A C10A C11A N2A . . . . -68.3(3) ?
S1A C10A C11A N2A . . . . 54.3(3) ?
C9A C10A C11A C22A . . . . 164.0(2) ?
S1A C10A C11A C22A . . . . -73.4(3) ?
N6A N5A C12A N4A . . . . 0.3(3) ?
N6A N5A C12A S1A . . . . -174.8(2) ?
C13A N4A C12A N5A . . . . -1.6(3) ?
N2A N4A C12A N5A . . . . -176.4(2) ?
C13A N4A C12A S1A . . . . 173.5(2) ?
N2A N4A C12A S1A . . . . -1.3(4) ?
C10A S1A C12A N5A . . . . 166.2(2) ?
C10A S1A C12A N4A . . . . -8.2(3) ?
N5A N6A C13A N4A . . . . -2.1(3) ?
N5A N6A C13A C14A . . . . 175.1(3) ?
C12A N4A C13A N6A . . . . 2.3(3) ?
N2A N4A C13A N6A . . . . 177.3(2) ?
C12A N4A C13A C14A . . . . -175.0(3) ?
N2A N4A C13A C14A . . . . -0.1(4) ?
C15A N7A C14A C13A . . . . 147.6(3) ?
N6A C13A C14A N7A . . . . 119.2(3) ?
N4A C13A C14A N7A . . . . -63.9(4) ?
C14A N7A C15A O4A . . . . -3.0(4) ?
C14A N7A C15A C16A . . . . 176.7(2) ?
O4A C15A C16A C17A . . . . -158.2(3) ?
N7A C15A C16A C17A . . . . 22.1(4) ?
O4A C15A C16A C21A . . . . 20.1(4) ?
N7A C15A C16A C21A . . . . -159.5(3) ?
C21A C16A C17A C18A . . . . 0.6(4) ?
C15A C16A C17A C18A . . . . 178.9(3) ?
C16A C17A C18A C19A . . . . 0.7(4) ?
C17A C18A C19A C20A . . . . -0.5(5) ?
C18A C19A C20A C21A . . . . -0.9(5) ?
C19A C20A C21A C16A . . . . 2.2(4) ?
C17A C16A C21A C20A . . . . -2.0(4) ?
C15A C16A C21A C20A . . . . 179.5(2) ?
N2A C11A C22A C27A . . . . -129.5(3) ?
C10A C11A C22A C27A . . . . 0.4(4) ?
N2A C11A C22A C23A . . . . 52.1(3) ?
C10A C11A C22A C23A . . . . -178.0(2) ?
C27A C22A C23A C24A . . . . -1.5(4) ?
C11A C22A C23A C24A . . . . 177.0(2) ?
C22A C23A C24A C25A . . . . 0.6(4) ?
C23A C24A C25A C26A . . . . 0.7(4) ?
C24A C25A C26A C27A . . . . -1.0(4) ?
C23A C22A C27A C26A . . . . 1.1(4) ?
C11A C22A C27A C26A . . . . -177.3(2) ?
C25A C26A C27A C22A . . . . 0.2(4) ?
C8B N1B N2B O1B . . . . -0.8(3) ?
C6B N1B N2B O1B . . . . -174.5(2) ?
C7B O1B N2B N1B . . . . 2.1(3) ?
C11B N3B N4B C12B . . . . 37.3(3) ?
C11B N3B N4B C13B . . . . -132.2(3) ?
C12B N5B N6B C13B . . . . 1.5(3) ?
C6B C1B C2B C3B . . . . 0.4(4) ?
C1B C2B C3B C4B . . . . -1.4(5) ?
C2B C3B C4B C5B . . . . 2.2(6) ?
C3B C4B C5B C6B . . . . -1.9(5) ?
C4B C5B C6B C1B . . . . 0.9(5) ?
C4B C5B C6B N1B . . . . 174.2(3) ?
C2B C1B C6B C5B . . . . -0.1(4) ?
C2B C1B C6B N1B . . . . -173.5(2) ?
N2B N1B C6B C5B . . . . -60.3(4) ?
C8B N1B C6B C5B . . . . 127.1(3) ?
N2B N1B C6B C1B . . . . 113.4(3) ?
C8B N1B C6B C1B . . . . -59.2(4) ?
N2B O1B C7B O2B . . . . 178.6(3) ?
N2B O1B C7B C8B . . . . -2.6(3) ?
N2B N1B C8B C7B . . . . -0.8(3) ?
C6B N1B C8B C7B . . . . 172.0(3) ?
N2B N1B C8B C9B . . . . 176.1(3) ?
C6B N1B C8B C9B . . . . -11.2(4) ?
O2B C7B C8B N1B . . . . -179.4(3) ?
O1B C7B C8B N1B . . . . 2.0(3) ?
O2B C7B C8B C9B . . . . 3.9(6) ?
O1B C7B C8B C9B . . . . -174.7(3) ?
N1B C8B C9B O3B . . . . -11.3(4) ?
C7B C8B C9B O3B . . . . 164.8(3) ?
N1B C8B C9B C10B . . . . 170.1(2) ?
C7B C8B C9B C10B . . . . -13.7(4) ?
O3B C9B C10B C11B . . . . 22.9(4) ?
C8B C9B C10B C11B . . . . -158.5(2) ?
O3B C9B C10B S1B . . . . -102.7(3) ?
C8B C9B C10B S1B . . . . 75.9(3) ?
C12B S1B C10B C9B . . . . 111.58(19) ?
C12B S1B C10B C11B . . . . -12.4(2) ?
N4B N3B C11B C22B . . . . 61.3(3) ?
N4B N3B C11B C10B . . . . -67.6(3) ?
C9B C10B C11B N3B . . . . -67.5(3) ?
S1B C10B C11B N3B . . . . 54.9(3) ?
C9B C10B C11B C22B . . . . 166.9(2) ?
S1B C10B C11B C22B . . . . -70.7(3) ?
N6B N5B C12B N4B . . . . -0.6(3) ?
N6B N5B C12B S1B . . . . -178.3(2) ?
C13B N4B C12B N5B . . . . -0.5(3) ?
N3B N4B C12B N5B . . . . -171.7(2) ?
C13B N4B C12B S1B . . . . 177.3(2) ?
N3B N4B C12B S1B . . . . 6.0(4) ?
C10B S1B C12B N5B . . . . 160.1(2) ?
C10B S1B C12B N4B . . . . -17.3(3) ?
N5B N6B C13B N4B . . . . -1.8(3) ?
N5B N6B C13B C14B . . . . -179.0(3) ?
C12B N4B C13B N6B . . . . 1.4(3) ?
N3B N4B C13B N6B . . . . 172.8(2) ?
C12B N4B C13B C14B . . . . 178.7(3) ?
N3B N4B C13B C14B . . . . -9.9(4) ?
C15B N7B C14B C13B . . . . 155.4(3) ?
N6B C13B C14B N7B . . . . 112.6(3) ?
N4B C13B C14B N7B . . . . -64.2(4) ?
C14B N7B C15B O4B . . . . 1.8(4) ?
C14B N7B C15B C16B . . . . -176.7(2) ?
O4B C15B C16B C17B . . . . -153.5(3) ?
N7B C15B C16B C17B . . . . 25.1(4) ?
O4B C15B C16B C21B . . . . 22.7(4) ?
N7B C15B C16B C21B . . . . -158.8(3) ?
C21B C16B C17B C18B . . . . -0.4(4) ?
C15B C16B C17B C18B . . . . 175.7(3) ?
C16B C17B C18B C19B . . . . 0.7(5) ?
C17B C18B C19B C20B . . . . -0.3(5) ?
C18B C19B C20B C21B . . . . -0.5(6) ?
C19B C20B C21B C16B . . . . 0.9(5) ?
C17B C16B C21B C20B . . . . -0.5(5) ?
C15B C16B C21B C20B . . . . -176.7(3) ?
N3B C11B C22B C27B . . . . -130.5(3) ?
C10B C11B C22B C27B . . . . -3.0(4) ?
N3B C11B C22B C23B . . . . 48.9(3) ?
C10B C11B C22B C23B . . . . 176.5(2) ?
C27B C22B C23B C24B . . . . -0.5(4) ?
C11B C22B C23B C24B . . . . -179.9(3) ?
C22B C23B C24B C25B . . . . -0.2(4) ?
C23B C24B C25B C26B . . . . 0.4(5) ?
C24B C25B C26B C27B . . . . 0.1(5) ?
C25B C26B C27B C22B . . . . -0.8(5) ?
C23B C22B C27B C26B . . . . 0.9(4) ?
C11B C22B C27B C26B . . . . -179.6(3) ?
C8C N1C N2C O1C . . . . 0.8(3) ?
C6C N1C N2C O1C . . . . 178.5(2) ?
C7C O1C N2C N1C . . . . -0.8(3) ?
C11C N3C N4C C12C . . . . -39.7(3) ?
C11C N3C N4C C13C . . . . 148.7(2) ?
C12C N5C N6C C13C . . . . -0.3(3) ?
C6C C1C C2C C3C . . . . 1.0(5) ?
C1C C2C C3C C4C . . . . -0.5(5) ?
C2C C3C C4C C5C . . . . -0.6(5) ?
C3C C4C C5C C6C . . . . 1.1(5) ?
C2C C1C C6C C5C . . . . -0.4(5) ?
C2C C1C C6C N1C . . . . 179.0(3) ?
C4C C5C C6C C1C . . . . -0.6(5) ?
C4C C5C C6C N1C . . . . 180.0(3) ?
N2C N1C C6C C1C . . . . -69.2(4) ?
C8C N1C C6C C1C . . . . 108.0(3) ?
N2C N1C C6C C5C . . . . 110.2(3) ?
C8C N1C C6C C5C . . . . -72.6(4) ?
N2C O1C C7C O2C . . . . 179.6(3) ?
N2C O1C C7C C8C . . . . 0.4(3) ?
N2C N1C C8C C7C . . . . -0.6(3) ?
C6C N1C C8C C7C . . . . -177.8(3) ?
N2C N1C C8C C9C . . . . 164.8(3) ?
C6C N1C C8C C9C . . . . -12.5(5) ?
O2C C7C C8C N1C . . . . -178.9(3) ?
O1C C7C C8C N1C . . . . 0.1(3) ?
O2C C7C C8C C9C . . . . 16.3(6) ?
O1C C7C C8C C9C . . . . -164.7(3) ?
N1C C8C C9C O3C . . . . 17.4(4) ?
C7C C8C C9C O3C . . . . 179.5(3) ?
N1C C8C C9C C10C . . . . -160.6(3) ?
C7C C8C C9C C10C . . . . 1.4(4) ?
O3C C9C C10C C11C . . . . -28.2(3) ?
C8C C9C C10C C11C . . . . 149.9(2) ?
O3C C9C C10C S1C . . . . 100.0(3) ?
C8C C9C C10C S1C . . . . -81.9(3) ?
C12C S1C C10C C9C . . . . -99.4(2) ?
C12C S1C C10C C11C . . . . 27.0(2) ?
N4C N3C C11C C22C . . . . -72.8(3) ?
N4C N3C C11C C10C . . . . 59.2(3) ?
C9C C10C C11C N3C . . . . 68.1(3) ?
S1C C10C C11C N3C . . . . -56.3(3) ?
C9C C10C C11C C22C . . . . -162.2(2) ?
S1C C10C C11C C22C . . . . 73.4(3) ?
N6C N5C C12C N4C . . . . 0.0(3) ?
N6C N5C C12C S1C . . . . 172.69(19) ?
C13C N4C C12C N5C . . . . 0.4(3) ?
N3C N4C C12C N5C . . . . -172.4(2) ?
C13C N4C C12C S1C . . . . -172.4(2) ?
N3C N4C C12C S1C . . . . 14.8(4) ?
C10C S1C C12C N5C . . . . -178.7(2) ?
C10C S1C C12C N4C . . . . -6.9(3) ?
N5C N6C C13C N4C . . . . 0.6(3) ?
N5C N6C C13C C14C . . . . -176.8(3) ?
C12C N4C C13C N6C . . . . -0.6(3) ?
N3C N4C C13C N6C . . . . 172.6(2) ?
C12C N4C C13C C14C . . . . 176.8(2) ?
N3C N4C C13C C14C . . . . -10.0(4) ?
C15C N7C C14C C13C . . . . -156.7(3) ?
N6C C13C C14C N7C . . . . -107.1(3) ?
N4C C13C C14C N7C . . . . 75.9(3) ?
C14C N7C C15C O4C . . . . 5.8(4) ?
C14C N7C C15C C16C . . . . -174.1(2) ?
O4C C15C C16C C21C . . . . -23.4(4) ?
N7C C15C C16C C21C . . . . 156.5(3) ?
O4C C15C C16C C17C . . . . 157.9(3) ?
N7C C15C C16C C17C . . . . -22.2(4) ?
C21C C16C C17C C18C . . . . -1.7(4) ?
C15C C16C C17C C18C . . . . 177.0(3) ?
C16C C17C C18C C19C . . . . -0.2(5) ?
C17C C18C C19C C20C . . . . 1.7(5) ?
C18C C19C C20C C21C . . . . -1.3(5) ?
C19C C20C C21C C16C . . . . -0.6(5) ?
C17C C16C C21C C20C . . . . 2.1(4) ?
C15C C16C C21C C20C . . . . -176.7(3) ?
N3C C11C C22C C27C . . . . -53.3(3) ?
C10C C11C C22C C27C . . . . 175.8(2) ?
N3C C11C C22C C23C . . . . 131.0(3) ?
C10C C11C C22C C23C . . . . 0.1(4) ?
C27C C22C C23C C24C . . . . -0.3(4) ?
C11C C22C C23C C24C . . . . 175.3(3) ?
C22C C23C C24C C25C . . . . -0.1(5) ?
C23C C24C C25C C26C . . . . 0.0(5) ?
C24C C25C C26C C27C . . . . 0.6(5) ?
C25C C26C C27C C22C . . . . -1.0(5) ?
C23C C22C C27C C26C . . . . 0.9(4) ?
C11C C22C C27C C26C . . . . -175.0(3) ?
C8D N1D N2D O1D . . . . -1.0(3) ?
C6D N1D N2D O1D . . . . -177.6(2) ?
C7D O1D N2D N1D . . . . 1.2(3) ?
C11D N3D N4D C13D . . . . -146.4(2) ?
C11D N3D N4D C12D . . . . 40.0(3) ?
C12D N5D N6D C13D . . . . 0.7(3) ?
C6D C1D C2D C3D . . . . -1.2(5) ?
C1D C2D C3D C4D . . . . 1.0(5) ?
C2D C3D C4D C5D . . . . 0.5(5) ?
C3D C4D C5D C6D . . . . -1.7(4) ?
C2D C1D C6D C5D . . . . -0.1(5) ?
C2D C1D C6D N1D . . . . 177.5(3) ?
C4D C5D C6D C1D . . . . 1.6(4) ?
C4D C5D C6D N1D . . . . -176.1(3) ?
N2D N1D C6D C1D . . . . -67.2(4) ?
C8D N1D C6D C1D . . . . 116.8(3) ?
N2D N1D C6D C5D . . . . 110.6(3) ?
C8D N1D C6D C5D . . . . -65.4(4) ?
N2D O1D C7D O2D . . . . -179.3(3) ?
N2D O1D C7D C8D . . . . -0.9(3) ?
N2D N1D C8D C7D . . . . 0.5(3) ?
C6D N1D C8D C7D . . . . 176.6(3) ?
N2D N1D C8D C9D . . . . 174.9(3) ?
C6D N1D C8D C9D . . . . -9.1(4) ?
O2D C7D C8D N1D . . . . 178.3(3) ?
O1D C7D C8D N1D . . . . 0.2(3) ?
O2D C7D C8D C9D . . . . 4.4(6) ?
O1D C7D C8D C9D . . . . -173.7(3) ?
N1D C8D C9D O3D . . . . -5.7(4) ?
C7D C8D C9D O3D . . . . 167.3(3) ?
N1D C8D C9D C10D . . . . 176.2(2) ?
C7D C8D C9D C10D . . . . -10.8(4) ?
O3D C9D C10D C11D . . . . 22.8(4) ?
C8D C9D C10D C11D . . . . -159.2(2) ?
O3D C9D C10D S1D . . . . -104.5(3) ?
C8D C9D C10D S1D . . . . 73.5(3) ?
C12D S1D C10D C9D . . . . 100.4(2) ?
C12D S1D C10D C11D . . . . -23.7(2) ?
N4D N3D C11D C22D . . . . 70.3(3) ?
N4D N3D C11D C10D . . . . -60.6(3) ?
C9D C10D C11D N3D . . . . -67.7(3) ?
S1D C10D C11D N3D . . . . 55.2(3) ?
C9D C10D C11D C22D . . . . 164.1(2) ?
S1D C10D C11D C22D . . . . -73.0(3) ?
N6D N5D C12D N4D . . . . -0.1(3) ?
N6D N5D C12D S1D . . . . -174.59(19) ?
C13D N4D C12D N5D . . . . -0.5(3) ?
N3D N4D C12D N5D . . . . 174.1(2) ?
C13D N4D C12D S1D . . . . 174.1(2) ?
N3D N4D C12D S1D . . . . -11.4(4) ?
C10D S1D C12D N5D . . . . 176.0(2) ?
C10D S1D C12D N4D . . . . 2.2(3) ?
N5D N6D C13D N4D . . . . -1.0(3) ?
N5D N6D C13D C14D . . . . 178.2(3) ?
C12D N4D C13D N6D . . . . 0.9(3) ?
N3D N4D C13D N6D . . . . -173.9(2) ?
C12D N4D C13D C14D . . . . -178.3(3) ?
N3D N4D C13D C14D . . . . 7.0(4) ?
C15D N7D C14D C13D . . . . 152.5(3) ?
N6D C13D C14D N7D . . . . 106.9(3) ?
N4D C13D C14D N7D . . . . -74.1(4) ?
C14D N7D C15D O4D . . . . -1.0(4) ?
C14D N7D C15D C16D . . . . 177.7(3) ?
O4D C15D C16D C17D . . . . -159.1(3) ?
N7D C15D C16D C17D . . . . 22.2(4) ?
O4D C15D C16D C21X . . . . 3.0(6) ?
N7D C15D C16D C21X . . . . -175.7(6) ?
O4D C15D C16D C21D . . . . 34.2(8) ?
N7D C15D C16D C21D . . . . -144.5(8) ?
C21X C16D C17D C18D . . . . 17.9(7) ?
C21D C16D C17D C18D . . . . -14.1(8) ?
C15D C16D C17D C18D . . . . 178.3(3) ?
C16D C17D C18D C19D . . . . 17.4(9) ?
C16D C17D C18D C19X . . . . -14.2(8) ?
C17D C18D C19D C20D . . . . -10.5(12) ?
C19X C18D C19D C20D . . . . 70.4(16) ?
C18D C19D C20D C21D . . . . 2.3(14) ?
C19D C20D C21D C16D . . . . -0.8(15) ?
C17D C16D C21D C20D . . . . 6.5(12) ?
C21X C16D C21D C20D . . . . -106.8(17) ?
C15D C16D C21D C20D . . . . 174.5(7) ?
C19D C18D C19X C20X . . . . -108(2) ?
C17D C18D C19X C20X . . . . 6.9(13) ?
C18D C19X C20X C21X . . . . -2.7(16) ?
C19X C20X C21X C16D . . . . 5.3(13) ?
C17D C16D C21X C20X . . . . -12.7(10) ?
C21D C16D C21X C20X . . . . 69.1(12) ?
C15D C16D C21X C20X . . . . -175.3(6) ?
N3D C11D C22D C23D . . . . -126.5(3) ?
C10D C11D C22D C23D . . . . 3.2(4) ?
N3D C11D C22D C27D . . . . 56.1(3) ?
C10D C11D C22D C27D . . . . -174.3(2) ?
C27D C22D C23D C24D . . . . 0.5(5) ?
C11D C22D C23D C24D . . . . -176.9(3) ?
C22D C23D C24D C25D . . . . 0.2(5) ?
C23D C24D C25D C26D . . . . -0.1(5) ?
C24D C25D C26D C27D . . . . -0.8(5) ?
C25D C26D C27D C22D . . . . 1.6(5) ?
C23D C22D C27D C26D . . . . -1.4(4) ?
C11D C22D C27D C26D . . . . 176.2(3) ?
